data_7710706
loop_
_publ_author_name
'Xing, Tian'
'Frese, Josef W. A.'
'Derbyshire, Max'
'Glenister, Mollie A.'
'Elsegood, Mark R. J.'
'Redshaw, Carl'

_publ_section_title
;
 Trinuclear zinc calix[4]arenes: synthesis, structure, and ring opening
 polymerization studies.
;
_journal_name_full 'Dalton transactions (Cambridge, England : 2003)'
_journal_paper_doi 10.1039/d2dt01496c
_journal_year 2022
_chemical_formula_moiety 'C54 H76 O4, C2 H3 N'
_chemical_formula_sum 'C56 H79 N O4'
_chemical_formula_weight 830.20
_space_group_crystal_system triclinic
_space_group_IT_number 2
_space_group_name_Hall '-P 1'
_space_group_name_H-M_alt 'P -1'
_atom_sites_solution_hydrogens geom
_atom_sites_solution_primary iterative
_atom_sites_solution_secondary difmap
_audit_creation_method SHELXL-2018/3
_audit_update_record
;
2022-01-07 deposited with the CCDC.	2022-07-11 downloaded from the CCDC.
;
_cell_angle_alpha 94.3452(19)
_cell_angle_beta 90.0311(13)
_cell_angle_gamma 99.536(2)
_cell_formula_units_Z 4
_cell_length_a 11.5697(2)
_cell_length_b 17.7560(6)
_cell_length_c 24.6362(3)
_cell_measurement_reflns_used 17862
_cell_measurement_temperature 100(2)
_cell_measurement_theta_max 69.96
_cell_measurement_theta_min 3.56
_cell_volume 4976.3(2)
_computing_cell_refinement 'CrysAlisPro 1.171.41.93a (Rigaku OD, 2020)'
_computing_data_collection 'CrysAlisPro 1.171.41.93a (Rigaku OD, 2020)'
_computing_data_reduction 'CrysAlisPro 1.171.41.93a (Rigaku OD, 2020)'
_computing_molecular_graphics 'Bruker SHELXTL'
_computing_publication_material 'Bruker SHELXTL'
_computing_structure_refinement 'SHELXL-2018/3 (Sheldrick, 2018)'
_computing_structure_solution 'SHELXT-2018/2 (Sheldrick, 2015)'
_diffrn_ambient_temperature 100(2)
_diffrn_detector_area_resol_mean 10
_diffrn_measured_fraction_theta_full 0.991
_diffrn_measured_fraction_theta_max 0.982
_diffrn_measurement_device 'four-circle diffractometer'
_diffrn_measurement_device_type
; 
Rigaku 007HF equipped with Varimax confocal mirrors and 
an AFC11 goniometer and HyPix 6000 detector 
;
_diffrn_measurement_method 'profile data from \w-scans'
_diffrn_radiation_collimation 0.3
_diffrn_radiation_type CuK\a
_diffrn_radiation_wavelength 1.54178
_diffrn_reflns_av_R_equivalents 0.1668
_diffrn_reflns_av_unetI/netI 0.0420
_diffrn_reflns_Laue_measured_fraction_full 0.991
_diffrn_reflns_Laue_measured_fraction_max 0.982
_diffrn_reflns_limit_h_max 13
_diffrn_reflns_limit_h_min -13
_diffrn_reflns_limit_k_max 21
_diffrn_reflns_limit_k_min -21
_diffrn_reflns_limit_l_max 29
_diffrn_reflns_limit_l_min -29
_diffrn_reflns_number 58481
_diffrn_reflns_point_group_measured_fraction_full 0.991
_diffrn_reflns_point_group_measured_fraction_max 0.982
_diffrn_reflns_theta_full 67.679
_diffrn_reflns_theta_max 68.565
_diffrn_reflns_theta_min 2.531
_diffrn_source 'Rotating anode'
_exptl_absorpt_coefficient_mu 0.520
_exptl_absorpt_correction_T_max 1.000
_exptl_absorpt_correction_T_min 0.710
_exptl_absorpt_correction_type multi-scan
_exptl_absorpt_process_details
; 
CrysAlisPro 1.171.41.93a (Rigaku Oxford Diffraction, 2020) 
Empirical absorption correction using spherical harmonics, 
implemented in SCALE3 ABSPACK scaling algorithm. 
;
_exptl_crystal_colour colourless
_exptl_crystal_density_diffrn 1.108
_exptl_crystal_density_method 'not measured'
_exptl_crystal_description prism
_exptl_crystal_F_000 1816
_exptl_crystal_recrystallization_method 'Re-crystallisation from solvent: acetonitrile'
_exptl_crystal_size_max 0.160
_exptl_crystal_size_mid 0.120
_exptl_crystal_size_min 0.080
_refine_diff_density_max 1.245
_refine_diff_density_min -0.417
_refine_diff_density_rms 0.135
_refine_ls_extinction_method none
_refine_ls_goodness_of_fit_ref 1.039
_refine_ls_hydrogen_treatment constr
_refine_ls_matrix_type full
_refine_ls_number_parameters 1134
_refine_ls_number_reflns 26581
_refine_ls_number_restraints 126
_refine_ls_restrained_S_all 1.038
_refine_ls_R_factor_all 0.1560
_refine_ls_R_factor_gt 0.1265
_refine_ls_shift/su_max 0.000
_refine_ls_shift/su_mean 0.000
_refine_ls_structure_factor_coef Fsqd
_refine_ls_weighting_details 'w=1/[\s^2^(Fo^2^)+(0.2125P)^2^+6.4700P] where P=(Fo^2^+2Fc^2^)/3'
_refine_ls_weighting_scheme calc
_refine_ls_wR_factor_gt 0.3162
_refine_ls_wR_factor_ref 0.3437
_reflns_Friedel_coverage 0.000
_reflns_number_gt 18806
_reflns_number_total 26581
_reflns_threshold_expression 'I > 2\s(I)'
_cod_data_source_file d2dt01496c2.cif
_cod_data_source_block LigandTriclinicdotMeCN
_cod_database_code 7710706
_shelx_shelxl_version_number 2018/3
_shelx_space_group_comment
; 
The symmetry employed for this shelxl refinement is uniquely defined 
by the following loop, which should always be used as a source of 
symmetry information in preference to the above space-group names. 
They are only intended as comments. 
;
_shelx_estimated_absorpt_t_min 0.921
_shelx_estimated_absorpt_t_max 0.960

loop_
_space_group_symop_operation_xyz
'x, y, z'
'-x, -y, -z'

loop_
_atom_site_label
_atom_site_type_symbol
_atom_site_fract_x
_atom_site_fract_y
_atom_site_fract_z
_atom_site_U_iso_or_equiv
_atom_site_adp_type
_atom_site_occupancy
_atom_site_site_symmetry_order
_atom_site_calc_flag
_atom_site_refinement_flags_posn
_atom_site_refinement_flags_adp
_atom_site_refinement_flags_occupancy
_atom_site_disorder_assembly
_atom_site_disorder_group
O1 O 0.2906(3) 0.4294(2) 0.66450(14) 0.0296(8) Uani 1 1 d . . . . .
O2 O 0.3825(3) 0.4288(2) 0.56237(14) 0.0308(8) Uani 1 1 d . . . . .
H2 H 0.345348 0.430514 0.591602 0.046 Uiso 1 1 calc R U . . .
O3 O 0.6490(3) 0.4370(2) 0.59363(14) 0.0294(8) Uani 1 1 d . . . . .
O4 O 0.5466(3) 0.4187(2) 0.69278(15) 0.0321(9) Uani 1 1 d . . . . .
H4 H 0.582943 0.421808 0.663322 0.048 Uiso 1 1 calc R U . . .
C1 C 0.2343(5) 0.3537(3) 0.6720(2) 0.0240(12) Uani 1 1 d . . . . .
C2 C 0.2669(5) 0.3170(3) 0.7160(2) 0.0278(12) Uani 1 1 d . . . . .
C3 C 0.2130(5) 0.2433(3) 0.7207(2) 0.0286(12) Uani 1 1 d . . . . .
H3 H 0.233687 0.217814 0.750853 0.034 Uiso 1 1 calc R U . . .
C4 C 0.1288(5) 0.2032(3) 0.6834(2) 0.0302(12) Uani 1 1 d . . . . .
C5 C 0.1025(5) 0.2429(3) 0.6391(2) 0.0301(12) Uani 1 1 d . . . . .
H5 H 0.045205 0.217965 0.613182 0.036 Uiso 1 1 calc R U . . .
C6 C 0.1568(5) 0.3171(3) 0.6317(2) 0.0257(11) Uani 1 1 d . . . . .
C7 C 0.0635(5) 0.1221(3) 0.6903(2) 0.0359(12) Uani 1 1 d . U . . .
C8 C -0.0623(6) 0.1295(4) 0.7092(4) 0.0589(19) Uani 1 1 d . U . . .
H8A H -0.058233 0.160101 0.744150 0.088 Uiso 1 1 calc R U . . .
H8B H -0.107135 0.078433 0.713305 0.088 Uiso 1 1 calc R U . . .
H8C H -0.100991 0.154701 0.681979 0.088 Uiso 1 1 calc R U . . .
C9 C 0.0577(7) 0.0720(4) 0.6367(3) 0.0506(16) Uani 1 1 d . U . . .
H9A H 0.014707 0.094144 0.609316 0.076 Uiso 1 1 calc R U . . .
H9B H 0.017250 0.020293 0.642436 0.076 Uiso 1 1 calc R U . . .
H9C H 0.137323 0.069620 0.624003 0.076 Uiso 1 1 calc R U . . .
C10 C 0.1192(6) 0.0821(3) 0.7344(3) 0.0296(12) Uani 1 1 d . U . . .
H10A H 0.201402 0.080512 0.725612 0.044 Uiso 1 1 calc R U . . .
H10B H 0.076735 0.029709 0.735822 0.044 Uiso 1 1 calc R U . . .
H10C H 0.114883 0.110485 0.769816 0.044 Uiso 1 1 calc R U . . .
C11 C 0.1372(5) 0.3527(3) 0.5785(2) 0.0262(13) Uani 1 1 d . . . . .
H11A H 0.054831 0.336636 0.566042 0.031 Uiso 1 1 calc R U . . .
H11B H 0.152389 0.409282 0.584522 0.031 Uiso 1 1 calc R U . . .
C12 C 0.3374(5) 0.3644(3) 0.5311(2) 0.0252(11) Uani 1 1 d . . . . .
C13 C 0.2192(5) 0.3270(3) 0.5353(2) 0.0255(11) Uani 1 1 d . . . . .
C14 C 0.1794(5) 0.2618(3) 0.5012(2) 0.0269(12) Uani 1 1 d . . . . .
H14 H 0.101203 0.236277 0.504814 0.032 Uiso 1 1 calc R U . . .
C15 C 0.2515(5) 0.2320(3) 0.46131(19) 0.0270(11) Uani 1 1 d . . . . .
C16 C 0.3650(5) 0.2715(3) 0.4582(2) 0.0286(12) Uani 1 1 d . . . . .
H16 H 0.415215 0.253544 0.431470 0.034 Uiso 1 1 calc R U . . .
C17 C 0.4091(4) 0.3358(3) 0.49225(19) 0.0247(11) Uani 1 1 d . . . . .
C18 C 0.2030(5) 0.1591(3) 0.4262(2) 0.0292(12) Uani 1 1 d . . . . .
C19 C 0.1510(6) 0.0957(4) 0.4619(3) 0.0422(16) Uani 1 1 d . . . . .
H19A H 0.211248 0.086359 0.487357 0.063 Uiso 1 1 calc R U . . .
H19B H 0.123255 0.048734 0.438888 0.063 Uiso 1 1 calc R U . . .
H19C H 0.085257 0.111421 0.482357 0.063 Uiso 1 1 calc R U . . .
C20 C 0.1031(5) 0.1760(4) 0.3892(2) 0.0422(15) Uani 1 1 d . . . . .
H20A H 0.041769 0.193519 0.411916 0.063 Uiso 1 1 calc R U . . .
H20B H 0.069852 0.129237 0.367072 0.063 Uiso 1 1 calc R U . . .
H20C H 0.134700 0.215916 0.365316 0.063 Uiso 1 1 calc R U . . .
C21 C 0.2956(5) 0.1314(3) 0.3893(2) 0.0352(13) Uani 1 1 d . . . . .
H21A H 0.330535 0.172742 0.367252 0.053 Uiso 1 1 calc R U . . .
H21B H 0.259093 0.087289 0.365292 0.053 Uiso 1 1 calc R U . . .
H21C H 0.356796 0.116210 0.411610 0.053 Uiso 1 1 calc R U . . .
C22 C 0.5397(5) 0.3716(3) 0.4903(2) 0.0271(11) Uani 1 1 d . . . . .
H22A H 0.566673 0.368611 0.452163 0.032 Uiso 1 1 calc R U . . .
H22B H 0.549729 0.426375 0.503630 0.032 Uiso 1 1 calc R U . . .
C23 C 0.6597(5) 0.3627(3) 0.5748(2) 0.0266(13) Uani 1 1 d . . . . .
C24 C 0.6135(5) 0.3303(3) 0.5250(2) 0.0260(11) Uani 1 1 d . . . . .
C25 C 0.6282(5) 0.2556(3) 0.5086(2) 0.0274(12) Uani 1 1 d . . . . .
H25 H 0.597428 0.233689 0.474133 0.033 Uiso 1 1 calc R U . . .
C26 C 0.6862(5) 0.2119(3) 0.5406(2) 0.0277(11) Uani 1 1 d . . . . .
C27 C 0.7307(5) 0.2466(3) 0.5908(2) 0.0298(12) Uani 1 1 d . . . . .
H27 H 0.771087 0.218176 0.613363 0.036 Uiso 1 1 calc R U . . .
C28 C 0.7185(5) 0.3206(3) 0.6093(2) 0.0253(11) Uani 1 1 d . . . . .
C29 C 0.7019(5) 0.1301(4) 0.5225(2) 0.0358(13) Uani 1 1 d . . . . .
C30 C 0.6170(8) 0.0945(4) 0.4764(3) 0.058(2) Uani 1 1 d . . . . .
H30A H 0.537251 0.101801 0.486060 0.087 Uiso 1 1 calc R U . . .
H30B H 0.619694 0.039558 0.470677 0.087 Uiso 1 1 calc R U . . .
H30C H 0.639635 0.119192 0.442862 0.087 Uiso 1 1 calc R U . . .
C31 C 0.8291(7) 0.1307(4) 0.5036(3) 0.0572(19) Uani 1 1 d . . . . .
H31A H 0.843386 0.160806 0.471800 0.086 Uiso 1 1 calc R U . . .
H31B H 0.841200 0.078067 0.493800 0.086 Uiso 1 1 calc R U . . .
H31C H 0.883396 0.153599 0.533121 0.086 Uiso 1 1 calc R U . . .
C32 C 0.6795(7) 0.0779(4) 0.5693(2) 0.0450(15) Uani 1 1 d . . . . .
H32A H 0.739329 0.094567 0.597830 0.067 Uiso 1 1 calc R U . . .
H32B H 0.683038 0.025014 0.555789 0.067 Uiso 1 1 calc R U . . .
H32C H 0.601778 0.080742 0.584332 0.067 Uiso 1 1 calc R U . . .
C33 C 0.7518(5) 0.3482(3) 0.6671(2) 0.0274(13) Uani 1 1 d . . . . .
H33A H 0.826624 0.331709 0.676252 0.033 Uiso 1 1 calc R U . . .
H33B H 0.764746 0.404936 0.670503 0.033 Uiso 1 1 calc R U . . .
C34 C 0.5613(5) 0.3531(3) 0.7153(2) 0.0274(11) Uani 1 1 d . . . . .
C35 C 0.6611(5) 0.3189(3) 0.70665(19) 0.0245(11) Uani 1 1 d . . . . .
C36 C 0.6713(5) 0.2528(3) 0.7313(2) 0.0303(13) Uani 1 1 d . . . . .
H36 H 0.738738 0.229579 0.724710 0.036 Uiso 1 1 calc R U . . .
C37 C 0.5820(5) 0.2186(3) 0.7665(2) 0.0315(12) Uani 1 1 d . . . . .
C38 C 0.4868(5) 0.2561(3) 0.7752(2) 0.0307(12) Uani 1 1 d . . . . .
H38 H 0.427836 0.235788 0.799385 0.037 Uiso 1 1 calc R U . . .
C39 C 0.4733(5) 0.3214(3) 0.75035(19) 0.0264(11) Uani 1 1 d . . . . .
C40 C 0.5948(5) 0.1444(3) 0.7908(2) 0.0354(12) Uani 1 1 d . U . . .
C41 C 0.6084(6) 0.0830(3) 0.7437(3) 0.0333(13) Uani 1 1 d . U . . .
H41A H 0.540292 0.076357 0.719034 0.050 Uiso 1 1 calc R U . . .
H41B H 0.613510 0.034136 0.758817 0.050 Uiso 1 1 calc R U . . .
H41C H 0.679815 0.099745 0.723495 0.050 Uiso 1 1 calc R U . . .
C42 C 0.7057(6) 0.1573(4) 0.8271(3) 0.0448(14) Uani 1 1 d . U . . .
H42A H 0.773105 0.180210 0.806420 0.067 Uiso 1 1 calc R U . . .
H42B H 0.719689 0.108060 0.838992 0.067 Uiso 1 1 calc R U . . .
H42C H 0.694967 0.191705 0.859029 0.067 Uiso 1 1 calc R U . . .
C43 C 0.4880(6) 0.1147(4) 0.8251(3) 0.0464(15) Uani 1 1 d . U . . .
H43A H 0.483605 0.150859 0.856816 0.070 Uiso 1 1 calc R U . . .
H43B H 0.496000 0.064565 0.837278 0.070 Uiso 1 1 calc R U . . .
H43C H 0.416364 0.109909 0.802936 0.070 Uiso 1 1 calc R U . . .
C44 C 0.3625(5) 0.3556(3) 0.7574(2) 0.0312(12) Uani 1 1 d . . . . .
H44A H 0.380285 0.411168 0.752470 0.037 Uiso 1 1 calc R U . . .
H44B H 0.333169 0.349297 0.794776 0.037 Uiso 1 1 calc R U . . .
C45 C 0.2315(6) 0.4899(3) 0.6866(2) 0.0326(13) Uani 1 1 d . . . . .
H45A H 0.227834 0.489893 0.726792 0.039 Uiso 1 1 calc R U . . .
H45B H 0.150476 0.482863 0.671858 0.039 Uiso 1 1 calc R U . . .
C46 C 0.3010(5) 0.5643(3) 0.6704(2) 0.0324(12) Uani 1 1 d . . . . .
H46A H 0.259790 0.606934 0.683003 0.039 Uiso 1 1 calc R U . . .
H46B H 0.304901 0.562752 0.630234 0.039 Uiso 1 1 calc R U . . .
C47 C 0.4251(5) 0.5800(3) 0.6941(2) 0.0309(12) Uani 1 1 d . . . . .
H47A H 0.421416 0.596281 0.733260 0.037 Uiso 1 1 calc R U . . .
H47B H 0.457364 0.531573 0.691060 0.037 Uiso 1 1 calc R U . . .
C48 C 0.5068(6) 0.6391(5) 0.6675(3) 0.061(2) Uani 1 1 d . . . . .
H48A H 0.473763 0.687245 0.669327 0.074 Uiso 1 1 calc R U . . .
H48B H 0.513620 0.622070 0.628625 0.074 Uiso 1 1 calc R U . . .
C49 C 0.6286(7) 0.6552(5) 0.6937(3) 0.065(2) Uani 1 1 d . . . . .
H49A H 0.621529 0.662637 0.733331 0.098 Uiso 1 1 calc R U . . .
H49B H 0.673392 0.701512 0.680041 0.098 Uiso 1 1 calc R U . . .
H49C H 0.669120 0.611679 0.684659 0.098 Uiso 1 1 calc R U . . .
C50 C 0.7252(5) 0.4978(3) 0.5688(2) 0.0309(12) Uani 1 1 d . . . . .
H50A H 0.691908 0.545654 0.574317 0.037 Uiso 1 1 calc R U . . .
H50B H 0.727663 0.484470 0.529083 0.037 Uiso 1 1 calc R U . . .
C51 C 0.8489(5) 0.5117(3) 0.5918(2) 0.0315(12) Uani 1 1 d . . . . .
H51A H 0.883308 0.464376 0.585427 0.038 Uiso 1 1 calc R U . . .
H51B H 0.846674 0.524020 0.631640 0.038 Uiso 1 1 calc R U . . .
C52 C 0.9262(5) 0.5771(3) 0.5659(2) 0.0341(13) Uani 1 1 d . . . . .
H52A H 0.891901 0.624384 0.572928 0.041 Uiso 1 1 calc R U . . .
H52B H 0.926266 0.565079 0.526041 0.041 Uiso 1 1 calc R U . . .
C53 C 1.0539(5) 0.5923(3) 0.5873(2) 0.0363(13) Uani 1 1 d . . . . .
H53A H 1.053930 0.602696 0.627404 0.044 Uiso 1 1 calc R U . . .
H53B H 1.089362 0.545769 0.579147 0.044 Uiso 1 1 calc R U . . .
C54 C 1.1286(6) 0.6594(4) 0.5626(3) 0.0489(17) Uani 1 1 d . . . . .
H54A H 1.125875 0.650722 0.522857 0.073 Uiso 1 1 calc R U . . .
H54B H 1.209806 0.664133 0.575566 0.073 Uiso 1 1 calc R U . . .
H54C H 1.098394 0.706619 0.573516 0.073 Uiso 1 1 calc R U . . .
O5 O 0.8274(3) 0.5702(2) 0.83578(14) 0.0292(8) Uani 1 1 d . U . . .
O6 O 0.9164(4) 0.5685(2) 0.93835(14) 0.0320(9) Uani 1 1 d . . . . .
H6 H 0.879835 0.567068 0.908739 0.048 Uiso 1 1 calc R U . . .
O7 O 1.1793(3) 0.5603(2) 0.90517(14) 0.0273(8) Uani 1 1 d . . . . .
O8 O 1.0861(4) 0.5811(2) 0.80627(15) 0.0351(9) Uani 1 1 d . . . . .
H8 H 1.126710 0.573985 0.833101 0.053 Uiso 1 1 calc R U . . .
C55 C 0.8151(5) 0.6428(3) 0.8293(2) 0.0212(11) Uani 1 1 d . U . . .
C56 C 0.8605(5) 0.6817(3) 0.7850(2) 0.0290(11) Uani 1 1 d . U . . .
C57 C 0.8445(5) 0.7576(3) 0.7811(2) 0.0276(12) Uani 1 1 d . . . . .
H57 H 0.878525 0.783884 0.751271 0.033 Uiso 1 1 calc R U . . .
C58 C 0.7808(5) 0.7966(3) 0.8189(2) 0.0286(11) Uani 1 1 d . . . . .
C59 C 0.7356(5) 0.7556(3) 0.86279(19) 0.0262(11) Uani 1 1 d . . . . .
H59 H 0.693549 0.780423 0.889887 0.031 Uiso 1 1 calc R U . . .
C60 C 0.7493(5) 0.6812(3) 0.8683(2) 0.0254(10) Uani 1 1 d . U . . .
C61 C 0.7577(5) 0.8766(3) 0.8129(2) 0.0335(12) Uani 1 1 d . . . . .
C62 C 0.8356(7) 0.9175(4) 0.7704(3) 0.0483(18) Uani 1 1 d . . . . .
H62A H 0.918071 0.918013 0.779646 0.072 Uiso 1 1 calc R U . . .
H62B H 0.820921 0.970201 0.769716 0.072 Uiso 1 1 calc R U . . .
H62C H 0.817576 0.890394 0.734412 0.072 Uiso 1 1 calc R U . . .
C63 C 0.6274(6) 0.8691(4) 0.7947(3) 0.0558(19) Uani 1 1 d . . . . .
H63A H 0.615884 0.840855 0.758858 0.084 Uiso 1 1 calc R U . . .
H63B H 0.607139 0.920289 0.792622 0.084 Uiso 1 1 calc R U . . .
H63C H 0.576945 0.841521 0.821191 0.084 Uiso 1 1 calc R U . . .
C64 C 0.7761(6) 0.9262(3) 0.8667(3) 0.0455(15) Uani 1 1 d . . . . .
H64A H 0.721656 0.903632 0.893798 0.068 Uiso 1 1 calc R U . . .
H64B H 0.761420 0.977919 0.861094 0.068 Uiso 1 1 calc R U . . .
H64C H 0.856842 0.928975 0.879668 0.068 Uiso 1 1 calc R U . . .
C65 C 0.7169(5) 0.6437(3) 0.9217(2) 0.0240(12) Uani 1 1 d . . . . .
H65A H 0.640414 0.655863 0.934385 0.029 Uiso 1 1 calc R U . . .
H65B H 0.709257 0.587365 0.915256 0.029 Uiso 1 1 calc R U . . .
C66 C 0.9055(5) 0.6350(3) 0.9696(2) 0.0275(11) Uani 1 1 d . . . . .
C67 C 0.8103(5) 0.6726(3) 0.9649(2) 0.0258(11) Uani 1 1 d . . . . .
C68 C 0.8052(5) 0.7386(3) 0.9984(2) 0.0244(11) Uani 1 1 d . . . . .
H68 H 0.739528 0.763846 0.995236 0.029 Uiso 1 1 calc R U . . .
C69 C 0.8935(5) 0.7692(3) 1.0367(2) 0.0285(11) Uani 1 1 d . . . . .
C70 C 0.9873(4) 0.7289(3) 1.0410(2) 0.0258(11) Uani 1 1 d . . . . .
H70 H 1.047097 0.747322 1.067396 0.031 Uiso 1 1 calc R U . . .
C71 C 0.9960(5) 0.6629(3) 1.0080(2) 0.0274(11) Uani 1 1 d . . . . .
C72 C 0.8877(5) 0.8447(3) 1.0712(2) 0.0331(12) Uani 1 1 d . . . . .
C73 C 0.8801(7) 0.9072(4) 1.0328(3) 0.0432(16) Uani 1 1 d . . . . .
H73A H 0.875097 0.955417 1.054166 0.065 Uiso 1 1 calc R U . . .
H73B H 0.810132 0.892473 1.009466 0.065 Uiso 1 1 calc R U . . .
H73C H 0.950054 0.914005 1.010132 0.065 Uiso 1 1 calc R U . . .
C74 C 0.7767(6) 0.8339(4) 1.1066(3) 0.0454(16) Uani 1 1 d . . . . .
H74A H 0.773403 0.881243 1.129214 0.068 Uiso 1 1 calc R U . . .
H74B H 0.779465 0.791936 1.129960 0.068 Uiso 1 1 calc R U . . .
H74C H 0.706928 0.821553 1.082925 0.068 Uiso 1 1 calc R U . . .
C75 C 0.9933(5) 0.8699(4) 1.1090(3) 0.0393(14) Uani 1 1 d . . . . .
H75A H 1.065190 0.875259 1.087626 0.059 Uiso 1 1 calc R U . . .
H75B H 0.995907 0.831456 1.135321 0.059 Uiso 1 1 calc R U . . .
H75C H 0.986780 0.919198 1.128478 0.059 Uiso 1 1 calc R U . . .
C76 C 1.1042(5) 0.6258(3) 1.0096(2) 0.0259(11) Uani 1 1 d . . . . .
H76A H 1.084249 0.571197 0.996094 0.031 Uiso 1 1 calc R U . . .
H76B H 1.133060 0.628218 1.047590 0.031 Uiso 1 1 calc R U . . .
C77 C 1.2323(5) 0.6345(3) 0.9239(2) 0.0194(11) Uani 1 1 d . . . . .
C78 C 1.2008(5) 0.6665(3) 0.9742(2) 0.0264(11) Uani 1 1 d . . . . .
C79 C 1.2552(5) 0.7406(3) 0.9901(2) 0.0271(12) Uani 1 1 d . . . . .
H79 H 1.236285 0.762460 1.024707 0.033 Uiso 1 1 calc R U . . .
C80 C 1.3362(5) 0.7855(3) 0.9584(2) 0.0289(11) Uani 1 1 d . . . . .
C81 C 1.3605(5) 0.7505(3) 0.9083(2) 0.0262(11) Uani 1 1 d . . . . .
H81 H 1.414339 0.778701 0.885162 0.031 Uiso 1 1 calc R U . . .
C82 C 1.3099(5) 0.6766(3) 0.8904(2) 0.0281(12) Uani 1 1 d . . . . .
C83 C 1.3940(5) 0.8664(3) 0.9762(2) 0.0311(12) Uani 1 1 d . . . . .
C84 C 1.3269(9) 0.9044(4) 1.0201(4) 0.072(3) Uani 1 1 d . . . . .
H84A H 1.245123 0.900748 1.008310 0.108 Uiso 1 1 calc R U . . .
H84B H 1.362319 0.958400 1.026711 0.108 Uiso 1 1 calc R U . . .
H84C H 1.329763 0.878585 1.053764 0.108 Uiso 1 1 calc R U . . .
C85 C 1.5179(7) 0.8626(4) 0.9983(4) 0.066(2) Uani 1 1 d . . . . .
H85A H 1.511187 0.833320 1.030652 0.099 Uiso 1 1 calc R U . . .
H85B H 1.559403 0.914619 1.008029 0.099 Uiso 1 1 calc R U . . .
H85C H 1.561548 0.837460 0.970270 0.099 Uiso 1 1 calc R U . . .
C86 C 1.4094(8) 0.9178(4) 0.9287(3) 0.0565(19) Uani 1 1 d . . . . .
H86A H 1.459462 0.897203 0.901180 0.085 Uiso 1 1 calc R U . . .
H86B H 1.446012 0.969705 0.941954 0.085 Uiso 1 1 calc R U . . .
H86C H 1.332623 0.919417 0.912390 0.085 Uiso 1 1 calc R U . . .
C87 C 1.3305(5) 0.6454(3) 0.8317(2) 0.0171(10) Uani 1 1 d . . . . .
H87A H 1.414234 0.659250 0.822441 0.021 Uiso 1 1 calc R U . . .
H87B H 1.309567 0.588838 0.828373 0.021 Uiso 1 1 calc R U . . .
C88 C 1.1359(5) 0.6459(3) 0.7839(2) 0.0256(11) Uani 1 1 d . . . . .
C89 C 1.2541(5) 0.6802(3) 0.79267(19) 0.0261(11) Uani 1 1 d . . . . .
C90 C 1.2969(5) 0.7453(3) 0.7671(2) 0.0267(12) Uani 1 1 d . . . . .
H90 H 1.376445 0.768161 0.773409 0.032 Uiso 1 1 calc R U . . .
C91 C 1.2288(5) 0.7793(3) 0.7325(2) 0.0274(11) Uani 1 1 d . . . . .
C92 C 1.1124(5) 0.7436(3) 0.7238(2) 0.0274(11) Uani 1 1 d . . . . .
H92 H 1.064534 0.764549 0.699591 0.033 Uiso 1 1 calc R U . . .
C93 C 1.0636(5) 0.6778(3) 0.7495(2) 0.0276(11) Uani 1 1 d . . . . .
C94 C 1.2820(5) 0.8530(3) 0.7068(2) 0.0316(12) Uani 1 1 d . . . . .
C95 C 1.1939(5) 0.8810(3) 0.6698(2) 0.0394(14) Uani 1 1 d . . . . .
H95A H 1.226361 0.932362 0.659416 0.059 Uiso 1 1 calc R U . . .
H95B H 1.120599 0.882763 0.689401 0.059 Uiso 1 1 calc R U . . .
H95C H 1.178569 0.845797 0.637074 0.059 Uiso 1 1 calc R U . . .
C96 C 1.3887(5) 0.8403(4) 0.6724(2) 0.0413(14) Uani 1 1 d . . . . .
H96A H 1.447131 0.823349 0.695322 0.062 Uiso 1 1 calc R U . . .
H96B H 1.422917 0.888430 0.657325 0.062 Uiso 1 1 calc R U . . .
H96C H 1.364038 0.801167 0.642616 0.062 Uiso 1 1 calc R U . . .
C97 C 1.3219(7) 0.9165(4) 0.7514(3) 0.0445(16) Uani 1 1 d . . . . .
H97A H 1.384627 0.902321 0.773215 0.067 Uiso 1 1 calc R U . . .
H97B H 1.255586 0.923740 0.774822 0.067 Uiso 1 1 calc R U . . .
H97C H 1.351089 0.964328 0.734730 0.067 Uiso 1 1 calc R U . . .
C98 C 0.9349(5) 0.6445(3) 0.7432(2) 0.0282(12) Uani 1 1 d . . . . .
H98A H 0.924142 0.588784 0.747331 0.034 Uiso 1 1 calc R U . . .
H98B H 0.907840 0.651883 0.706143 0.034 Uiso 1 1 calc R U . . .
C99 C 0.7370(5) 0.5088(3) 0.8129(2) 0.0327(12) Uani 1 1 d . . . . .
H99A H 0.734870 0.508667 0.772750 0.039 Uiso 1 1 calc R U . . .
H99B H 0.659179 0.516214 0.826958 0.039 Uiso 1 1 calc R U . . .
C100 C 0.7661(5) 0.4353(3) 0.8293(2) 0.0299(12) Uani 1 1 d . . . . .
H10D H 0.702948 0.392900 0.816523 0.036 Uiso 1 1 calc R U . . .
H10E H 0.770329 0.436842 0.869516 0.036 Uiso 1 1 calc R U . . .
C101 C 0.8835(5) 0.4195(3) 0.8056(2) 0.0333(13) Uani 1 1 d . . . . .
H10F H 0.872428 0.404676 0.766131 0.040 Uiso 1 1 calc R U . . .
H10G H 0.941253 0.467474 0.809725 0.040 Uiso 1 1 calc R U . . .
C102 C 0.9326(7) 0.3581(5) 0.8317(3) 0.062(2) Uani 1 1 d . . . . .
H10H H 0.874396 0.310375 0.828093 0.074 Uiso 1 1 calc R U . . .
H10I H 0.945227 0.373392 0.870983 0.074 Uiso 1 1 calc R U . . .
C103 C 1.0472(7) 0.3421(5) 0.8073(3) 0.065(2) Uani 1 1 d . . . . .
H10J H 1.036509 0.329224 0.768028 0.098 Uiso 1 1 calc R U . . .
H10K H 1.071667 0.299097 0.824352 0.098 Uiso 1 1 calc R U . . .
H10L H 1.107551 0.387689 0.813748 0.098 Uiso 1 1 calc R U . . .
C104 C 1.2240(5) 0.4989(3) 0.9301(2) 0.0312(12) Uani 1 1 d . . . . .
H10M H 1.166509 0.450987 0.924073 0.037 Uiso 1 1 calc R U . . .
H10N H 1.232703 0.511714 0.969840 0.037 Uiso 1 1 calc R U . . .
C105 C 1.3419(6) 0.4856(3) 0.9069(2) 0.0352(13) Uani 1 1 d . . . . .
H10O H 1.333643 0.472789 0.867151 0.042 Uiso 1 1 calc R U . . .
H10P H 1.399914 0.533160 0.913205 0.042 Uiso 1 1 calc R U . . .
C106 C 1.3857(5) 0.4212(3) 0.9333(3) 0.0386(14) Uani 1 1 d . . . . .
H10Q H 1.393018 0.434005 0.973088 0.046 Uiso 1 1 calc R U . . .
H10R H 1.327443 0.373772 0.926898 0.046 Uiso 1 1 calc R U . . .
C107 C 1.5022(5) 0.4067(3) 0.9117(2) 0.0371(13) Uani 1 1 d . . . . .
H10S H 1.561397 0.453144 0.920106 0.044 Uiso 1 1 calc R U . . .
H10T H 1.496061 0.397091 0.871629 0.044 Uiso 1 1 calc R U . . .
C108 C 1.5437(6) 0.3391(4) 0.9354(3) 0.0519(18) Uani 1 1 d . . . . .
H10U H 1.546906 0.347158 0.975170 0.078 Uiso 1 1 calc R U . . .
H10V H 1.621933 0.334493 0.921689 0.078 Uiso 1 1 calc R U . . .
H10W H 1.489032 0.292052 0.924498 0.078 Uiso 1 1 calc R U . . .
N1 N 0.3771(7) 0.0687(4) 0.6332(4) 0.081(2) Uani 1 1 d . . . . .
C109 C 0.3883(6) 0.1302(4) 0.6220(3) 0.0453(15) Uani 1 1 d . . . . .
C110 C 0.4050(5) 0.2077(3) 0.6093(2) 0.0366(13) Uani 1 1 d . . . . .
H11C H 0.387233 0.239988 0.641199 0.055 Uiso 1 1 calc R U . . .
H11D H 0.352638 0.213048 0.579012 0.055 Uiso 1 1 calc R U . . .
H11E H 0.486530 0.223675 0.598789 0.055 Uiso 1 1 calc R U . . .
N2 N 1.1030(6) 0.9296(4) 0.8624(3) 0.0634(17) Uani 1 1 d . . . . .
C111 C 1.0828(6) 0.8684(4) 0.8748(3) 0.0394(14) Uani 1 1 d . . . . .
C112 C 1.0554(6) 0.7915(3) 0.8918(2) 0.0415(15) Uani 1 1 d . . . . .
H11F H 1.068338 0.792423 0.931191 0.062 Uiso 1 1 calc R U . . .
H11G H 1.106135 0.759263 0.872856 0.062 Uiso 1 1 calc R U . . .
H11H H 0.973234 0.770538 0.882951 0.062 Uiso 1 1 calc R U . . .

loop_
_atom_site_aniso_label
_atom_site_aniso_U_11
_atom_site_aniso_U_22
_atom_site_aniso_U_33
_atom_site_aniso_U_23
_atom_site_aniso_U_13
_atom_site_aniso_U_12
O1 0.018(2) 0.048(2) 0.0243(18) -0.0003(15) -0.0002(16) 0.0102(15)
O2 0.020(2) 0.047(2) 0.0233(19) 0.0004(15) 0.0011(16) 0.0012(15)
O3 0.022(2) 0.046(2) 0.0201(18) 0.0030(15) -0.0027(15) 0.0047(15)
O4 0.021(2) 0.047(2) 0.031(2) 0.0063(16) 0.0032(16) 0.0122(16)
C1 0.006(2) 0.043(3) 0.024(3) 0.008(2) 0.006(2) 0.004(2)
C2 0.018(3) 0.050(3) 0.019(2) -0.002(2) 0.003(2) 0.015(2)
C3 0.025(3) 0.040(3) 0.021(3) 0.008(2) 0.000(2) 0.005(2)
C4 0.022(3) 0.045(3) 0.026(3) 0.003(2) 0.006(2) 0.013(2)
C5 0.018(3) 0.045(3) 0.027(3) -0.003(2) -0.006(2) 0.004(2)
C6 0.021(3) 0.040(3) 0.017(2) -0.002(2) 0.001(2) 0.008(2)
C7 0.024(3) 0.051(3) 0.033(3) 0.008(2) 0.002(2) 0.006(2)
C8 0.025(3) 0.064(4) 0.092(5) 0.032(4) 0.015(3) 0.009(3)
C9 0.057(5) 0.044(4) 0.047(3) 0.003(3) -0.011(3) 0.000(3)
C10 0.030(3) 0.012(2) 0.047(3) 0.009(2) 0.000(3) 0.001(2)
C11 0.014(3) 0.036(3) 0.029(3) 0.000(2) -0.003(2) 0.007(2)
C12 0.017(3) 0.038(3) 0.021(2) 0.004(2) 0.002(2) 0.005(2)
C13 0.017(3) 0.042(3) 0.020(2) 0.006(2) -0.001(2) 0.009(2)
C14 0.020(3) 0.039(3) 0.023(3) 0.004(2) -0.006(2) 0.007(2)
C15 0.020(3) 0.047(3) 0.017(2) 0.006(2) -0.003(2) 0.012(2)
C16 0.023(3) 0.042(3) 0.023(3) 0.007(2) -0.003(2) 0.008(2)
C17 0.013(3) 0.044(3) 0.018(2) 0.008(2) -0.002(2) 0.007(2)
C18 0.017(3) 0.042(3) 0.028(3) -0.002(2) -0.010(2) 0.008(2)
C19 0.038(4) 0.032(3) 0.055(4) -0.005(3) -0.010(3) 0.004(3)
C20 0.023(3) 0.067(4) 0.037(3) -0.010(3) -0.011(3) 0.014(3)
C21 0.027(3) 0.051(3) 0.028(3) -0.004(2) -0.002(2) 0.009(2)
C22 0.016(3) 0.046(3) 0.019(2) 0.005(2) -0.002(2) 0.002(2)
C23 0.022(3) 0.034(3) 0.024(3) 0.001(2) -0.002(2) 0.005(2)
C24 0.013(3) 0.045(3) 0.020(3) 0.007(2) 0.000(2) 0.003(2)
C25 0.016(3) 0.050(3) 0.016(2) 0.002(2) 0.002(2) 0.005(2)
C26 0.013(3) 0.045(3) 0.025(3) 0.001(2) 0.000(2) 0.007(2)
C27 0.015(3) 0.051(3) 0.025(3) 0.009(2) 0.004(2) 0.005(2)
C28 0.013(3) 0.043(3) 0.018(2) 0.002(2) -0.003(2) -0.001(2)
C29 0.024(3) 0.057(4) 0.026(3) 0.001(2) 0.002(2) 0.006(2)
C30 0.078(6) 0.037(4) 0.058(4) -0.011(3) -0.027(4) 0.012(4)
C31 0.042(4) 0.072(5) 0.060(4) 0.004(3) 0.027(4) 0.017(3)
C32 0.052(4) 0.056(4) 0.030(3) 0.003(3) 0.011(3) 0.017(3)
C33 0.020(3) 0.034(3) 0.027(3) 0.005(2) -0.002(2) 0.000(2)
C34 0.024(3) 0.037(3) 0.020(3) -0.001(2) -0.002(2) 0.005(2)
C35 0.016(3) 0.039(3) 0.017(2) -0.0007(19) -0.003(2) 0.003(2)
C36 0.026(3) 0.045(3) 0.020(3) -0.001(2) -0.006(2) 0.008(2)
C37 0.016(3) 0.052(3) 0.026(3) 0.004(2) -0.001(2) 0.005(2)
C38 0.023(3) 0.045(3) 0.023(3) 0.001(2) 0.003(2) 0.005(2)
C39 0.017(3) 0.047(3) 0.015(2) -0.004(2) -0.003(2) 0.007(2)
C40 0.024(3) 0.051(3) 0.036(3) 0.013(2) 0.010(2) 0.014(2)
C41 0.033(3) 0.013(2) 0.056(3) 0.012(2) 0.005(3) 0.006(2)
C42 0.032(3) 0.068(4) 0.039(3) 0.022(3) 0.004(3) 0.013(3)
C43 0.031(3) 0.063(4) 0.052(4) 0.029(3) 0.014(3) 0.015(3)
C44 0.027(3) 0.043(3) 0.024(3) -0.004(2) -0.002(2) 0.009(2)
C45 0.036(4) 0.040(3) 0.023(3) -0.002(2) 0.001(2) 0.015(2)
C46 0.027(3) 0.043(3) 0.029(3) -0.001(2) -0.007(2) 0.010(2)
C47 0.024(3) 0.041(3) 0.029(3) 0.000(2) -0.004(2) 0.009(2)
C48 0.028(4) 0.085(5) 0.069(5) 0.043(4) -0.027(4) -0.013(3)
C49 0.041(5) 0.079(5) 0.070(5) 0.023(4) -0.025(4) -0.014(4)
C50 0.023(3) 0.039(3) 0.029(3) 0.006(2) -0.004(2) 0.000(2)
C51 0.020(3) 0.050(3) 0.026(3) 0.010(2) -0.004(2) 0.006(2)
C52 0.028(3) 0.042(3) 0.032(3) 0.008(2) -0.006(2) 0.003(2)
C53 0.024(3) 0.041(3) 0.042(3) 0.006(2) -0.007(3) 0.001(2)
C54 0.024(3) 0.056(4) 0.068(5) 0.019(3) -0.002(3) 0.003(3)
O5 0.025(2) 0.0355(18) 0.0259(18) -0.0013(14) -0.0042(16) 0.0024(14)
O6 0.032(2) 0.042(2) 0.0234(19) -0.0005(15) -0.0037(17) 0.0110(16)
O7 0.021(2) 0.038(2) 0.0245(18) 0.0002(14) 0.0023(15) 0.0079(14)
O8 0.030(2) 0.045(2) 0.030(2) 0.0076(16) -0.0063(17) 0.0011(17)
C55 0.024(3) 0.017(2) 0.019(2) -0.0106(17) -0.001(2) -0.0022(19)
C56 0.019(3) 0.050(3) 0.016(2) 0.0013(19) -0.001(2) 0.001(2)
C57 0.014(3) 0.051(3) 0.017(3) 0.003(2) -0.002(2) 0.003(2)
C58 0.021(3) 0.041(3) 0.023(3) 0.002(2) -0.005(2) 0.002(2)
C59 0.017(3) 0.046(3) 0.015(2) 0.000(2) -0.004(2) 0.005(2)
C60 0.009(3) 0.044(3) 0.022(2) 0.002(2) -0.001(2) 0.0020(19)
C61 0.012(3) 0.049(3) 0.041(3) 0.010(2) -0.002(2) 0.005(2)
C62 0.044(4) 0.059(4) 0.045(4) 0.013(3) -0.001(3) 0.012(3)
C63 0.026(4) 0.065(4) 0.080(5) 0.027(4) -0.010(3) 0.008(3)
C64 0.049(4) 0.037(3) 0.053(4) 0.007(3) 0.010(3) 0.013(3)
C65 0.022(3) 0.033(3) 0.015(3) 0.002(2) 0.001(2) 0.000(2)
C66 0.028(3) 0.034(3) 0.021(3) 0.003(2) 0.005(2) 0.005(2)
C67 0.021(3) 0.039(3) 0.018(2) 0.009(2) 0.004(2) 0.005(2)
C68 0.018(3) 0.032(3) 0.025(3) 0.005(2) 0.007(2) 0.008(2)
C69 0.018(3) 0.041(3) 0.026(3) 0.004(2) 0.004(2) 0.005(2)
C70 0.012(3) 0.047(3) 0.019(2) 0.002(2) 0.000(2) 0.005(2)
C71 0.022(3) 0.042(3) 0.019(2) 0.006(2) 0.006(2) 0.006(2)
C72 0.023(3) 0.051(3) 0.026(3) -0.002(2) -0.004(2) 0.012(2)
C73 0.053(4) 0.044(3) 0.035(3) -0.002(3) -0.010(3) 0.016(3)
C74 0.024(3) 0.072(4) 0.039(3) -0.017(3) 0.005(3) 0.012(3)
C75 0.022(3) 0.050(4) 0.043(3) -0.011(3) 0.000(3) 0.006(2)
C76 0.025(3) 0.037(3) 0.018(2) 0.0041(19) 0.004(2) 0.010(2)
C77 0.013(3) 0.029(3) 0.017(2) 0.0001(19) 0.003(2) 0.007(2)
C78 0.018(3) 0.042(3) 0.023(3) 0.006(2) 0.000(2) 0.014(2)
C79 0.026(3) 0.037(3) 0.018(3) 0.001(2) 0.004(2) 0.007(2)
C80 0.023(3) 0.039(3) 0.025(3) 0.004(2) -0.005(2) 0.007(2)
C81 0.025(3) 0.036(3) 0.019(2) 0.0010(19) 0.005(2) 0.008(2)
C82 0.017(3) 0.050(3) 0.022(3) 0.010(2) 0.002(2) 0.018(2)
C83 0.021(3) 0.041(3) 0.031(3) -0.001(2) 0.000(2) 0.008(2)
C84 0.089(7) 0.042(4) 0.076(6) -0.017(4) 0.053(5) -0.007(4)
C85 0.047(5) 0.048(4) 0.102(6) -0.013(4) -0.044(4) 0.011(3)
C86 0.068(5) 0.043(4) 0.054(4) 0.004(3) 0.000(4) -0.005(3)
C87 0.020(3) 0.016(2) 0.016(2) -0.0063(18) 0.000(2) 0.0078(19)
C88 0.018(3) 0.036(3) 0.021(3) -0.004(2) -0.001(2) 0.004(2)
C89 0.018(3) 0.044(3) 0.017(2) -0.006(2) 0.002(2) 0.012(2)
C90 0.015(3) 0.041(3) 0.024(3) 0.002(2) -0.003(2) 0.005(2)
C91 0.020(3) 0.045(3) 0.018(2) 0.004(2) 0.000(2) 0.008(2)
C92 0.018(3) 0.050(3) 0.015(2) -0.001(2) 0.003(2) 0.010(2)
C93 0.020(3) 0.045(3) 0.017(2) -0.001(2) 0.000(2) 0.007(2)
C94 0.018(3) 0.049(3) 0.029(3) 0.007(2) 0.001(2) 0.005(2)
C95 0.030(3) 0.048(3) 0.041(3) 0.012(3) -0.008(3) 0.006(2)
C96 0.021(3) 0.070(4) 0.035(3) 0.020(3) 0.006(2) 0.007(3)
C97 0.034(4) 0.062(4) 0.038(4) 0.007(3) -0.007(3) 0.009(3)
C98 0.016(3) 0.053(3) 0.015(2) 0.002(2) 0.001(2) 0.006(2)
C99 0.014(3) 0.050(3) 0.032(3) -0.003(2) -0.001(2) -0.001(2)
C100 0.021(3) 0.043(3) 0.024(3) -0.002(2) 0.001(2) 0.001(2)
C101 0.027(3) 0.048(3) 0.024(3) 0.004(2) 0.002(2) 0.002(2)
C102 0.057(5) 0.072(5) 0.067(5) 0.032(4) 0.031(4) 0.033(4)
C103 0.053(5) 0.092(6) 0.063(5) 0.023(4) 0.031(4) 0.041(4)
C104 0.027(3) 0.039(3) 0.030(3) 0.007(2) 0.007(2) 0.012(2)
C105 0.034(4) 0.041(3) 0.032(3) 0.001(2) 0.005(3) 0.010(2)
C106 0.027(3) 0.049(3) 0.041(3) 0.008(3) 0.006(3) 0.007(2)
C107 0.026(3) 0.054(4) 0.034(3) 0.010(2) 0.000(3) 0.011(2)
C108 0.039(4) 0.071(5) 0.054(4) 0.020(3) 0.003(3) 0.029(3)
N1 0.067(5) 0.060(4) 0.122(7) 0.020(4) 0.032(5) 0.017(3)
C109 0.030(4) 0.053(4) 0.054(4) 0.001(3) 0.013(3) 0.009(3)
C110 0.023(3) 0.055(4) 0.034(3) 0.001(2) 0.001(2) 0.011(2)
N2 0.052(4) 0.065(4) 0.073(4) 0.005(3) 0.006(3) 0.009(3)
C111 0.028(3) 0.048(4) 0.043(3) 0.000(3) -0.001(3) 0.010(3)
C112 0.034(4) 0.052(4) 0.039(3) -0.004(3) -0.013(3) 0.010(3)

loop_
_atom_type_symbol
_atom_type_description
_atom_type_scat_dispersion_real
_atom_type_scat_dispersion_imag
_atom_type_scat_source
C C 0.0181 0.0091 'International Tables Vol C Tables 4.2.6.8 and 6.1.1.4'
H H 0.0000 0.0000 'International Tables Vol C Tables 4.2.6.8 and 6.1.1.4'
N N 0.0311 0.0180 'International Tables Vol C Tables 4.2.6.8 and 6.1.1.4'
O O 0.0492 0.0322 'International Tables Vol C Tables 4.2.6.8 and 6.1.1.4'

loop_
_geom_angle_atom_site_label_1
_geom_angle_atom_site_label_2
_geom_angle_atom_site_label_3
_geom_angle
_geom_angle_site_symmetry_1
_geom_angle_site_symmetry_3
_geom_angle_publ_flag
C1 O1 C45 115.9(4) . . ?
C12 O2 H2 109.5 . . ?
C23 O3 C50 116.0(4) . . ?
C34 O4 H4 109.5 . . ?
C6 C1 C2 122.8(5) . . ?
C6 C1 O1 117.6(5) . . ?
C2 C1 O1 119.3(5) . . ?
C3 C2 C1 117.3(5) . . ?
C3 C2 C44 120.3(5) . . ?
C1 C2 C44 122.3(5) . . ?
C2 C3 C4 123.7(5) . . ?
C2 C3 H3 118.2 . . ?
C4 C3 H3 118.2 . . ?
C5 C4 C3 116.1(5) . . ?
C5 C4 C7 120.2(5) . . ?
C3 C4 C7 123.7(5) . . ?
C6 C5 C4 122.6(5) . . ?
C6 C5 H5 118.7 . . ?
C4 C5 H5 118.7 . . ?
C1 C6 C5 117.3(5) . . ?
C1 C6 C11 122.7(5) . . ?
C5 C6 C11 119.8(5) . . ?
C9 C7 C4 111.2(5) . . ?
C9 C7 C10 108.7(5) . . ?
C4 C7 C10 112.8(5) . . ?
C9 C7 C8 109.8(6) . . ?
C4 C7 C8 107.3(5) . . ?
C10 C7 C8 107.0(5) . . ?
C7 C8 H8A 109.5 . . ?
C7 C8 H8B 109.5 . . ?
H8A C8 H8B 109.5 . . ?
C7 C8 H8C 109.5 . . ?
H8A C8 H8C 109.5 . . ?
H8B C8 H8C 109.5 . . ?
C7 C9 H9A 109.5 . . ?
C7 C9 H9B 109.5 . . ?
H9A C9 H9B 109.5 . . ?
C7 C9 H9C 109.5 . . ?
H9A C9 H9C 109.5 . . ?
H9B C9 H9C 109.5 . . ?
C7 C10 H10A 109.5 . . ?
C7 C10 H10B 109.5 . . ?
H10A C10 H10B 109.5 . . ?
C7 C10 H10C 109.5 . . ?
H10A C10 H10C 109.5 . . ?
H10B C10 H10C 109.5 . . ?
C13 C11 C6 109.6(4) . . ?
C13 C11 H11A 109.8 . . ?
C6 C11 H11A 109.8 . . ?
C13 C11 H11B 109.8 . . ?
C6 C11 H11B 109.8 . . ?
H11A C11 H11B 108.2 . . ?
O2 C12 C17 118.0(5) . . ?
O2 C12 C13 122.8(5) . . ?
C17 C12 C13 119.2(5) . . ?
C14 C13 C12 119.1(5) . . ?
C14 C13 C11 118.6(5) . . ?
C12 C13 C11 122.2(5) . . ?
C13 C14 C15 122.3(5) . . ?
C13 C14 H14 118.8 . . ?
C15 C14 H14 118.8 . . ?
C16 C15 C14 116.2(5) . . ?
C16 C15 C18 124.3(5) . . ?
C14 C15 C18 119.5(5) . . ?
C15 C16 C17 123.3(5) . . ?
C15 C16 H16 118.3 . . ?
C17 C16 H16 118.3 . . ?
C12 C17 C16 119.8(5) . . ?
C12 C17 C22 119.7(5) . . ?
C16 C17 C22 120.3(5) . . ?
C19 C18 C21 109.7(5) . . ?
C19 C18 C15 110.4(5) . . ?
C21 C18 C15 112.3(5) . . ?
C19 C18 C20 107.9(5) . . ?
C21 C18 C20 107.6(4) . . ?
C15 C18 C20 108.6(4) . . ?
C18 C19 H19A 109.5 . . ?
C18 C19 H19B 109.5 . . ?
H19A C19 H19B 109.5 . . ?
C18 C19 H19C 109.5 . . ?
H19A C19 H19C 109.5 . . ?
H19B C19 H19C 109.5 . . ?
C18 C20 H20A 109.5 . . ?
C18 C20 H20B 109.5 . . ?
H20A C20 H20B 109.5 . . ?
C18 C20 H20C 109.5 . . ?
H20A C20 H20C 109.5 . . ?
H20B C20 H20C 109.5 . . ?
C18 C21 H21A 109.5 . . ?
C18 C21 H21B 109.5 . . ?
H21A C21 H21B 109.5 . . ?
C18 C21 H21C 109.5 . . ?
H21A C21 H21C 109.5 . . ?
H21B C21 H21C 109.5 . . ?
C24 C22 C17 110.8(4) . . ?
C24 C22 H22A 109.5 . . ?
C17 C22 H22A 109.5 . . ?
C24 C22 H22B 109.5 . . ?
C17 C22 H22B 109.5 . . ?
H22A C22 H22B 108.1 . . ?
C24 C23 O3 121.8(5) . . ?
C24 C23 C28 121.0(5) . . ?
O3 C23 C28 117.1(5) . . ?
C23 C24 C25 118.7(5) . . ?
C23 C24 C22 121.6(5) . . ?
C25 C24 C22 119.5(4) . . ?
C26 C25 C24 122.6(5) . . ?
C26 C25 H25 118.7 . . ?
C24 C25 H25 118.7 . . ?
C25 C26 C27 116.8(5) . . ?
C25 C26 C29 122.5(5) . . ?
C27 C26 C29 120.8(5) . . ?
C28 C27 C26 123.0(5) . . ?
C28 C27 H27 118.5 . . ?
C26 C27 H27 118.5 . . ?
C27 C28 C23 117.8(5) . . ?
C27 C28 C33 118.9(5) . . ?
C23 C28 C33 122.7(5) . . ?
C26 C29 C30 112.3(5) . . ?
C26 C29 C32 111.2(5) . . ?
C30 C29 C32 106.7(5) . . ?
C26 C29 C31 108.9(5) . . ?
C30 C29 C31 109.5(6) . . ?
C32 C29 C31 108.2(6) . . ?
C29 C30 H30A 109.5 . . ?
C29 C30 H30B 109.5 . . ?
H30A C30 H30B 109.5 . . ?
C29 C30 H30C 109.5 . . ?
H30A C30 H30C 109.5 . . ?
H30B C30 H30C 109.5 . . ?
C29 C31 H31A 109.5 . . ?
C29 C31 H31B 109.5 . . ?
H31A C31 H31B 109.5 . . ?
C29 C31 H31C 109.5 . . ?
H31A C31 H31C 109.5 . . ?
H31B C31 H31C 109.5 . . ?
C29 C32 H32A 109.5 . . ?
C29 C32 H32B 109.5 . . ?
H32A C32 H32B 109.5 . . ?
C29 C32 H32C 109.5 . . ?
H32A C32 H32C 109.5 . . ?
H32B C32 H32C 109.5 . . ?
C35 C33 C28 112.8(5) . . ?
C35 C33 H33A 109.0 . . ?
C28 C33 H33A 109.0 . . ?
C35 C33 H33B 109.0 . . ?
C28 C33 H33B 109.0 . . ?
H33A C33 H33B 107.8 . . ?
O4 C34 C35 122.8(5) . . ?
O4 C34 C39 117.3(5) . . ?
C35 C34 C39 119.9(5) . . ?
C36 C35 C34 119.9(5) . . ?
C36 C35 C33 118.9(5) . . ?
C34 C35 C33 121.0(5) . . ?
C35 C36 C37 121.4(6) . . ?
C35 C36 H36 119.3 . . ?
C37 C36 H36 119.3 . . ?
C38 C37 C36 116.5(5) . . ?
C38 C37 C40 124.0(5) . . ?
C36 C37 C40 119.5(5) . . ?
C39 C38 C37 123.3(5) . . ?
C39 C38 H38 118.3 . . ?
C37 C38 H38 118.3 . . ?
C38 C39 C34 119.0(5) . . ?
C38 C39 C44 120.9(5) . . ?
C34 C39 C44 119.9(5) . . ?
C37 C40 C42 109.4(5) . . ?
C37 C40 C43 111.8(5) . . ?
C42 C40 C43 109.0(5) . . ?
C37 C40 C41 108.7(4) . . ?
C42 C40 C41 108.6(5) . . ?
C43 C40 C41 109.2(5) . . ?
C40 C41 H41A 109.5 . . ?
C40 C41 H41B 109.5 . . ?
H41A C41 H41B 109.5 . . ?
C40 C41 H41C 109.5 . . ?
H41A C41 H41C 109.5 . . ?
H41B C41 H41C 109.5 . . ?
C40 C42 H42A 109.5 . . ?
C40 C42 H42B 109.5 . . ?
H42A C42 H42B 109.5 . . ?
C40 C42 H42C 109.5 . . ?
H42A C42 H42C 109.5 . . ?
H42B C42 H42C 109.5 . . ?
C40 C43 H43A 109.5 . . ?
C40 C43 H43B 109.5 . . ?
H43A C43 H43B 109.5 . . ?
C40 C43 H43C 109.5 . . ?
H43A C43 H43C 109.5 . . ?
H43B C43 H43C 109.5 . . ?
C39 C44 C2 111.3(4) . . ?
C39 C44 H44A 109.4 . . ?
C2 C44 H44A 109.4 . . ?
C39 C44 H44B 109.4 . . ?
C2 C44 H44B 109.4 . . ?
H44A C44 H44B 108.0 . . ?
O1 C45 C46 107.0(5) . . ?
O1 C45 H45A 110.3 . . ?
C46 C45 H45A 110.3 . . ?
O1 C45 H45B 110.3 . . ?
C46 C45 H45B 110.3 . . ?
H45A C45 H45B 108.6 . . ?
C45 C46 C47 112.7(5) . . ?
C45 C46 H46A 109.0 . . ?
C47 C46 H46A 109.0 . . ?
C45 C46 H46B 109.0 . . ?
C47 C46 H46B 109.0 . . ?
H46A C46 H46B 107.8 . . ?
C48 C47 C46 114.7(5) . . ?
C48 C47 H47A 108.6 . . ?
C46 C47 H47A 108.6 . . ?
C48 C47 H47B 108.6 . . ?
C46 C47 H47B 108.6 . . ?
H47A C47 H47B 107.6 . . ?
C47 C48 C49 113.0(5) . . ?
C47 C48 H48A 109.0 . . ?
C49 C48 H48A 109.0 . . ?
C47 C48 H48B 109.0 . . ?
C49 C48 H48B 109.0 . . ?
H48A C48 H48B 107.8 . . ?
C48 C49 H49A 109.5 . . ?
C48 C49 H49B 109.5 . . ?
H49A C49 H49B 109.5 . . ?
C48 C49 H49C 109.5 . . ?
H49A C49 H49C 109.5 . . ?
H49B C49 H49C 109.5 . . ?
O3 C50 C51 112.9(4) . . ?
O3 C50 H50A 109.0 . . ?
C51 C50 H50A 109.0 . . ?
O3 C50 H50B 109.0 . . ?
C51 C50 H50B 109.0 . . ?
H50A C50 H50B 107.8 . . ?
C50 C51 C52 111.7(4) . . ?
C50 C51 H51A 109.3 . . ?
C52 C51 H51A 109.3 . . ?
C50 C51 H51B 109.3 . . ?
C52 C51 H51B 109.3 . . ?
H51A C51 H51B 107.9 . . ?
C51 C52 C53 113.6(5) . . ?
C51 C52 H52A 108.8 . . ?
C53 C52 H52A 108.8 . . ?
C51 C52 H52B 108.8 . . ?
C53 C52 H52B 108.8 . . ?
H52A C52 H52B 107.7 . . ?
C54 C53 C52 112.9(5) . . ?
C54 C53 H53A 109.0 . . ?
C52 C53 H53A 109.0 . . ?
C54 C53 H53B 109.0 . . ?
C52 C53 H53B 109.0 . . ?
H53A C53 H53B 107.8 . . ?
C53 C54 H54A 109.5 . . ?
C53 C54 H54B 109.5 . . ?
H54A C54 H54B 109.5 . . ?
C53 C54 H54C 109.5 . . ?
H54A C54 H54C 109.5 . . ?
H54B C54 H54C 109.5 . . ?
C55 O5 C99 118.3(4) . . ?
C66 O6 H6 109.5 . . ?
C77 O7 C104 115.0(4) . . ?
C88 O8 H8 109.5 . . ?
O5 C55 C56 122.7(5) . . ?
O5 C55 C60 118.9(5) . . ?
C56 C55 C60 118.4(5) . . ?
C55 C56 C57 119.5(5) . . ?
C55 C56 C98 120.6(5) . . ?
C57 C56 C98 119.8(5) . . ?
C56 C57 C58 123.2(5) . . ?
C56 C57 H57 118.4 . . ?
C58 C57 H57 118.4 . . ?
C59 C58 C57 115.8(5) . . ?
C59 C58 C61 121.0(5) . . ?
C57 C58 C61 123.1(5) . . ?
C60 C59 C58 122.9(5) . . ?
C60 C59 H59 118.5 . . ?
C58 C59 H59 118.5 . . ?
C59 C60 C55 120.1(5) . . ?
C59 C60 C65 120.6(5) . . ?
C55 C60 C65 118.2(5) . . ?
C58 C61 C62 112.7(5) . . ?
C58 C61 C64 111.8(5) . . ?
C62 C61 C64 107.9(5) . . ?
C58 C61 C63 106.8(5) . . ?
C62 C61 C63 108.9(5) . . ?
C64 C61 C63 108.7(6) . . ?
C61 C62 H62A 109.5 . . ?
C61 C62 H62B 109.5 . . ?
H62A C62 H62B 109.5 . . ?
C61 C62 H62C 109.5 . . ?
H62A C62 H62C 109.5 . . ?
H62B C62 H62C 109.5 . . ?
C61 C63 H63A 109.5 . . ?
C61 C63 H63B 109.5 . . ?
H63A C63 H63B 109.5 . . ?
C61 C63 H63C 109.5 . . ?
H63A C63 H63C 109.5 . . ?
H63B C63 H63C 109.5 . . ?
C61 C64 H64A 109.5 . . ?
C61 C64 H64B 109.5 . . ?
H64A C64 H64B 109.5 . . ?
C61 C64 H64C 109.5 . . ?
H64A C64 H64C 109.5 . . ?
H64B C64 H64C 109.5 . . ?
C67 C65 C60 110.2(4) . . ?
C67 C65 H65A 109.6 . . ?
C60 C65 H65A 109.6 . . ?
C67 C65 H65B 109.6 . . ?
C60 C65 H65B 109.6 . . ?
H65A C65 H65B 108.1 . . ?
O6 C66 C67 122.9(5) . . ?
O6 C66 C71 116.5(5) . . ?
C67 C66 C71 120.7(5) . . ?
C66 C67 C68 119.2(5) . . ?
C66 C67 C65 119.7(5) . . ?
C68 C67 C65 121.0(5) . . ?
C67 C68 C69 122.4(5) . . ?
C67 C68 H68 118.8 . . ?
C69 C68 H68 118.8 . . ?
C68 C69 C70 116.8(5) . . ?
C68 C69 C72 120.9(5) . . ?
C70 C69 C72 122.3(5) . . ?
C71 C70 C69 122.6(5) . . ?
C71 C70 H70 118.7 . . ?
C69 C70 H70 118.7 . . ?
C70 C71 C66 118.3(5) . . ?
C70 C71 C76 121.1(5) . . ?
C66 C71 C76 120.4(5) . . ?
C75 C72 C73 109.0(5) . . ?
C75 C72 C69 113.1(5) . . ?
C73 C72 C69 108.5(5) . . ?
C75 C72 C74 107.9(4) . . ?
C73 C72 C74 109.2(5) . . ?
C69 C72 C74 109.0(5) . . ?
C72 C73 H73A 109.5 . . ?
C72 C73 H73B 109.5 . . ?
H73A C73 H73B 109.5 . . ?
C72 C73 H73C 109.5 . . ?
H73A C73 H73C 109.5 . . ?
H73B C73 H73C 109.5 . . ?
C72 C74 H74A 109.5 . . ?
C72 C74 H74B 109.5 . . ?
H74A C74 H74B 109.5 . . ?
C72 C74 H74C 109.5 . . ?
H74A C74 H74C 109.5 . . ?
H74B C74 H74C 109.5 . . ?
C72 C75 H75A 109.5 . . ?
C72 C75 H75B 109.5 . . ?
H75A C75 H75B 109.5 . . ?
C72 C75 H75C 109.5 . . ?
H75A C75 H75C 109.5 . . ?
H75B C75 H75C 109.5 . . ?
C71 C76 C78 110.6(4) . . ?
C71 C76 H76A 109.5 . . ?
C78 C76 H76A 109.5 . . ?
C71 C76 H76B 109.5 . . ?
C78 C76 H76B 109.5 . . ?
H76A C76 H76B 108.1 . . ?
C82 C77 C78 121.1(5) . . ?
C82 C77 O7 119.0(4) . . ?
C78 C77 O7 119.8(5) . . ?
C79 C78 C77 117.0(5) . . ?
C79 C78 C76 119.8(4) . . ?
C77 C78 C76 123.0(5) . . ?
C78 C79 C80 124.3(5) . . ?
C78 C79 H79 117.9 . . ?
C80 C79 H79 117.9 . . ?
C81 C80 C79 115.2(5) . . ?
C81 C80 C83 121.2(5) . . ?
C79 C80 C83 123.5(5) . . ?
C82 C81 C80 123.1(5) . . ?
C82 C81 H81 118.4 . . ?
C80 C81 H81 118.4 . . ?
C81 C82 C77 119.1(5) . . ?
C81 C82 C87 119.8(5) . . ?
C77 C82 C87 120.8(5) . . ?
C80 C83 C84 113.0(5) . . ?
C80 C83 C86 112.0(5) . . ?
C84 C83 C86 107.8(6) . . ?
C80 C83 C85 107.6(5) . . ?
C84 C83 C85 109.0(7) . . ?
C86 C83 C85 107.2(6) . . ?
C83 C84 H84A 109.5 . . ?
C83 C84 H84B 109.5 . . ?
H84A C84 H84B 109.5 . . ?
C83 C84 H84C 109.5 . . ?
H84A C84 H84C 109.5 . . ?
H84B C84 H84C 109.5 . . ?
C83 C85 H85A 109.5 . . ?
C83 C85 H85B 109.5 . . ?
H85A C85 H85B 109.5 . . ?
C83 C85 H85C 109.5 . . ?
H85A C85 H85C 109.5 . . ?
H85B C85 H85C 109.5 . . ?
C83 C86 H86A 109.5 . . ?
C83 C86 H86B 109.5 . . ?
H86A C86 H86B 109.5 . . ?
C83 C86 H86C 109.5 . . ?
H86A C86 H86C 109.5 . . ?
H86B C86 H86C 109.5 . . ?
C89 C87 C82 108.6(4) . . ?
C89 C87 H87A 110.0 . . ?
C82 C87 H87A 110.0 . . ?
C89 C87 H87B 110.0 . . ?
C82 C87 H87B 110.0 . . ?
H87A C87 H87B 108.3 . . ?
O8 C88 C93 116.3(5) . . ?
O8 C88 C89 123.6(5) . . ?
C93 C88 C89 120.1(5) . . ?
C90 C89 C88 119.1(5) . . ?
C90 C89 C87 121.8(5) . . ?
C88 C89 C87 119.2(5) . . ?
C89 C90 C91 123.1(5) . . ?
C89 C90 H90 118.5 . . ?
C91 C90 H90 118.5 . . ?
C90 C91 C92 116.9(5) . . ?
C90 C91 C94 119.9(5) . . ?
C92 C91 C94 123.2(5) . . ?
C91 C92 C93 122.5(5) . . ?
C91 C92 H92 118.8 . . ?
C93 C92 H92 118.8 . . ?
C88 C93 C92 118.4(5) . . ?
C88 C93 C98 120.2(5) . . ?
C92 C93 C98 121.3(5) . . ?
C97 C94 C95 107.9(5) . . ?
C97 C94 C91 109.8(5) . . ?
C95 C94 C91 112.1(5) . . ?
C97 C94 C96 108.4(5) . . ?
C95 C94 C96 107.9(5) . . ?
C91 C94 C96 110.7(5) . . ?
C94 C95 H95A 109.5 . . ?
C94 C95 H95B 109.5 . . ?
H95A C95 H95B 109.5 . . ?
C94 C95 H95C 109.5 . . ?
H95A C95 H95C 109.5 . . ?
H95B C95 H95C 109.5 . . ?
C94 C96 H96A 109.5 . . ?
C94 C96 H96B 109.5 . . ?
H96A C96 H96B 109.5 . . ?
C94 C96 H96C 109.5 . . ?
H96A C96 H96C 109.5 . . ?
H96B C96 H96C 109.5 . . ?
C94 C97 H97A 109.5 . . ?
C94 C97 H97B 109.5 . . ?
H97A C97 H97B 109.5 . . ?
C94 C97 H97C 109.5 . . ?
H97A C97 H97C 109.5 . . ?
H97B C97 H97C 109.5 . . ?
C93 C98 C56 112.1(4) . . ?
C93 C98 H98A 109.2 . . ?
C56 C98 H98A 109.2 . . ?
C93 C98 H98B 109.2 . . ?
C56 C98 H98B 109.2 . . ?
H98A C98 H98B 107.9 . . ?
O5 C99 C100 107.7(4) . . ?
O5 C99 H99A 110.2 . . ?
C100 C99 H99A 110.2 . . ?
O5 C99 H99B 110.2 . . ?
C100 C99 H99B 110.2 . . ?
H99A C99 H99B 108.5 . . ?
C99 C100 C101 111.7(5) . . ?
C99 C100 H10D 109.3 . . ?
C101 C100 H10D 109.3 . . ?
C99 C100 H10E 109.3 . . ?
C101 C100 H10E 109.3 . . ?
H10D C100 H10E 107.9 . . ?
C102 C101 C100 114.1(5) . . ?
C102 C101 H10F 108.7 . . ?
C100 C101 H10F 108.7 . . ?
C102 C101 H10G 108.7 . . ?
C100 C101 H10G 108.7 . . ?
H10F C101 H10G 107.6 . . ?
C101 C102 C103 113.6(6) . . ?
C101 C102 H10H 108.8 . . ?
C103 C102 H10H 108.8 . . ?
C101 C102 H10I 108.8 . . ?
C103 C102 H10I 108.8 . . ?
H10H C102 H10I 107.7 . . ?
C102 C103 H10J 109.5 . . ?
C102 C103 H10K 109.5 . . ?
H10J C103 H10K 109.5 . . ?
C102 C103 H10L 109.5 . . ?
H10J C103 H10L 109.5 . . ?
H10K C103 H10L 109.5 . . ?
O7 C104 C105 112.3(4) . . ?
O7 C104 H10M 109.2 . . ?
C105 C104 H10M 109.2 . . ?
O7 C104 H10N 109.2 . . ?
C105 C104 H10N 109.2 . . ?
H10M C104 H10N 107.9 . . ?
C106 C105 C104 111.1(5) . . ?
C106 C105 H10O 109.4 . . ?
C104 C105 H10O 109.4 . . ?
C106 C105 H10P 109.4 . . ?
C104 C105 H10P 109.4 . . ?
H10O C105 H10P 108.0 . . ?
C107 C106 C105 112.6(5) . . ?
C107 C106 H10Q 109.1 . . ?
C105 C106 H10Q 109.1 . . ?
C107 C106 H10R 109.1 . . ?
C105 C106 H10R 109.1 . . ?
H10Q C106 H10R 107.8 . . ?
C106 C107 C108 113.2(5) . . ?
C106 C107 H10S 108.9 . . ?
C108 C107 H10S 108.9 . . ?
C106 C107 H10T 108.9 . . ?
C108 C107 H10T 108.9 . . ?
H10S C107 H10T 107.8 . . ?
C107 C108 H10U 109.5 . . ?
C107 C108 H10V 109.5 . . ?
H10U C108 H10V 109.5 . . ?
C107 C108 H10W 109.5 . . ?
H10U C108 H10W 109.5 . . ?
H10V C108 H10W 109.5 . . ?
N1 C109 C110 178.3(9) . . ?
C109 C110 H11C 109.5 . . ?
C109 C110 H11D 109.5 . . ?
H11C C110 H11D 109.5 . . ?
C109 C110 H11E 109.5 . . ?
H11C C110 H11E 109.5 . . ?
H11D C110 H11E 109.5 . . ?
N2 C111 C112 178.4(7) . . ?
C111 C112 H11F 109.5 . . ?
C111 C112 H11G 109.5 . . ?
H11F C112 H11G 109.5 . . ?
C111 C112 H11H 109.5 . . ?
H11F C112 H11H 109.5 . . ?
H11G C112 H11H 109.5 . . ?

loop_
_geom_bond_atom_site_label_1
_geom_bond_atom_site_label_2
_geom_bond_distance
_geom_bond_site_symmetry_2
_geom_bond_publ_flag
O1 C1 1.419(7) . ?
O1 C45 1.441(6) . ?
O2 C12 1.356(6) . ?
O2 H2 0.8400 . ?
O3 C23 1.390(7) . ?
O3 C50 1.450(6) . ?
O4 C34 1.363(6) . ?
O4 H4 0.8400 . ?
C1 C6 1.385(8) . ?
C1 C2 1.389(8) . ?
C2 C3 1.366(8) . ?
C2 C44 1.542(7) . ?
C3 C4 1.403(8) . ?
C3 H3 0.9500 . ?
C4 C5 1.402(7) . ?
C4 C7 1.533(8) . ?
C5 C6 1.389(8) . ?
C5 H5 0.9500 . ?
C6 C11 1.530(8) . ?
C7 C9 1.530(9) . ?
C7 C10 1.539(8) . ?
C7 C8 1.551(9) . ?
C8 H8A 0.9800 . ?
C8 H8B 0.9800 . ?
C8 H8C 0.9800 . ?
C9 H9A 0.9800 . ?
C9 H9B 0.9800 . ?
C9 H9C 0.9800 . ?
C10 H10A 0.9800 . ?
C10 H10B 0.9800 . ?
C10 H10C 0.9800 . ?
C11 C13 1.521(8) . ?
C11 H11A 0.9900 . ?
C11 H11B 0.9900 . ?
C12 C17 1.389(7) . ?
C12 C13 1.425(7) . ?
C13 C14 1.390(8) . ?
C14 C15 1.417(8) . ?
C14 H14 0.9500 . ?
C15 C16 1.388(8) . ?
C15 C18 1.526(7) . ?
C16 C17 1.389(7) . ?
C16 H16 0.9500 . ?
C17 C22 1.542(7) . ?
C18 C19 1.525(9) . ?
C18 C21 1.526(8) . ?
C18 C20 1.553(7) . ?
C19 H19A 0.9800 . ?
C19 H19B 0.9800 . ?
C19 H19C 0.9800 . ?
C20 H20A 0.9800 . ?
C20 H20B 0.9800 . ?
C20 H20C 0.9800 . ?
C21 H21A 0.9800 . ?
C21 H21B 0.9800 . ?
C21 H21C 0.9800 . ?
C22 C24 1.518(7) . ?
C22 H22A 0.9900 . ?
C22 H22B 0.9900 . ?
C23 C24 1.382(7) . ?
C23 C28 1.416(8) . ?
C24 C25 1.394(8) . ?
C25 C26 1.393(7) . ?
C25 H25 0.9500 . ?
C26 C27 1.397(7) . ?
C26 C29 1.528(8) . ?
C27 C28 1.387(8) . ?
C27 H27 0.9500 . ?
C28 C33 1.499(7) . ?
C29 C30 1.529(9) . ?
C29 C32 1.530(8) . ?
C29 C31 1.542(9) . ?
C30 H30A 0.9800 . ?
C30 H30B 0.9800 . ?
C30 H30C 0.9800 . ?
C31 H31A 0.9800 . ?
C31 H31B 0.9800 . ?
C31 H31C 0.9800 . ?
C32 H32A 0.9800 . ?
C32 H32B 0.9800 . ?
C32 H32C 0.9800 . ?
C33 C35 1.491(8) . ?
C33 H33A 0.9900 . ?
C33 H33B 0.9900 . ?
C34 C35 1.400(7) . ?
C34 C39 1.409(7) . ?
C35 C36 1.383(8) . ?
C36 C37 1.436(8) . ?
C36 H36 0.9500 . ?
C37 C38 1.387(8) . ?
C37 C40 1.517(8) . ?
C38 C39 1.382(8) . ?
C38 H38 0.9500 . ?
C39 C44 1.512(8) . ?
C40 C42 1.539(9) . ?
C40 C43 1.540(8) . ?
C40 C41 1.558(8) . ?
C41 H41A 0.9800 . ?
C41 H41B 0.9800 . ?
C41 H41C 0.9800 . ?
C42 H42A 0.9800 . ?
C42 H42B 0.9800 . ?
C42 H42C 0.9800 . ?
C43 H43A 0.9800 . ?
C43 H43B 0.9800 . ?
C43 H43C 0.9800 . ?
C44 H44A 0.9900 . ?
C44 H44B 0.9900 . ?
C45 C46 1.510(8) . ?
C45 H45A 0.9900 . ?
C45 H45B 0.9900 . ?
C46 C47 1.523(8) . ?
C46 H46A 0.9900 . ?
C46 H46B 0.9900 . ?
C47 C48 1.484(8) . ?
C47 H47A 0.9900 . ?
C47 H47B 0.9900 . ?
C48 C49 1.523(9) . ?
C48 H48A 0.9900 . ?
C48 H48B 0.9900 . ?
C49 H49A 0.9800 . ?
C49 H49B 0.9800 . ?
C49 H49C 0.9800 . ?
C50 C51 1.514(8) . ?
C50 H50A 0.9900 . ?
C50 H50B 0.9900 . ?
C51 C52 1.525(8) . ?
C51 H51A 0.9900 . ?
C51 H51B 0.9900 . ?
C52 C53 1.543(8) . ?
C52 H52A 0.9900 . ?
C52 H52B 0.9900 . ?
C53 C54 1.518(8) . ?
C53 H53A 0.9900 . ?
C53 H53B 0.9900 . ?
C54 H54A 0.9800 . ?
C54 H54B 0.9800 . ?
C54 H54C 0.9800 . ?
O5 C55 1.341(6) . ?
O5 C99 1.459(6) . ?
O6 C66 1.384(6) . ?
O6 H6 0.8400 . ?
O7 C77 1.401(6) . ?
O7 C104 1.457(6) . ?
O8 C88 1.355(6) . ?
O8 H8 0.8400 . ?
C55 C56 1.392(8) . ?
C55 C60 1.429(7) . ?
C56 C57 1.400(8) . ?
C56 C98 1.525(7) . ?
C57 C58 1.403(8) . ?
C57 H57 0.9500 . ?
C58 C59 1.401(7) . ?
C58 C61 1.506(8) . ?
C59 C60 1.374(7) . ?
C59 H59 0.9500 . ?
C60 C65 1.536(7) . ?
C61 C62 1.528(9) . ?
C61 C64 1.530(9) . ?
C61 C63 1.554(8) . ?
C62 H62A 0.9800 . ?
C62 H62B 0.9800 . ?
C62 H62C 0.9800 . ?
C63 H63A 0.9800 . ?
C63 H63B 0.9800 . ?
C63 H63C 0.9800 . ?
C64 H64A 0.9800 . ?
C64 H64B 0.9800 . ?
C64 H64C 0.9800 . ?
C65 C67 1.516(8) . ?
C65 H65A 0.9900 . ?
C65 H65B 0.9900 . ?
C66 C67 1.389(8) . ?
C66 C71 1.412(8) . ?
C67 C68 1.390(7) . ?
C68 C69 1.402(8) . ?
C68 H68 0.9500 . ?
C69 C70 1.404(7) . ?
C69 C72 1.542(8) . ?
C70 C71 1.392(7) . ?
C70 H70 0.9500 . ?
C71 C76 1.510(7) . ?
C72 C75 1.522(8) . ?
C72 C73 1.525(8) . ?
C72 C74 1.547(8) . ?
C73 H73A 0.9800 . ?
C73 H73B 0.9800 . ?
C73 H73C 0.9800 . ?
C74 H74A 0.9800 . ?
C74 H74B 0.9800 . ?
C74 H74C 0.9800 . ?
C75 H75A 0.9800 . ?
C75 H75B 0.9800 . ?
C75 H75C 0.9800 . ?
C76 C78 1.535(7) . ?
C76 H76A 0.9900 . ?
C76 H76B 0.9900 . ?
C77 C82 1.385(7) . ?
C77 C78 1.398(7) . ?
C78 C79 1.390(8) . ?
C79 C80 1.405(8) . ?
C79 H79 0.9500 . ?
C80 C81 1.389(7) . ?
C80 C83 1.513(8) . ?
C81 C82 1.384(8) . ?
C81 H81 0.9500 . ?
C82 C87 1.542(7) . ?
C83 C84 1.514(9) . ?
C83 C86 1.532(8) . ?
C83 C85 1.546(9) . ?
C84 H84A 0.9800 . ?
C84 H84B 0.9800 . ?
C84 H84C 0.9800 . ?
C85 H85A 0.9800 . ?
C85 H85B 0.9800 . ?
C85 H85C 0.9800 . ?
C86 H86A 0.9800 . ?
C86 H86B 0.9800 . ?
C86 H86C 0.9800 . ?
C87 C89 1.536(7) . ?
C87 H87A 0.9900 . ?
C87 H87B 0.9900 . ?
C88 C93 1.403(7) . ?
C88 C89 1.411(7) . ?
C89 C90 1.378(8) . ?
C90 C91 1.395(7) . ?
C90 H90 0.9500 . ?
C91 C92 1.400(8) . ?
C91 C94 1.534(7) . ?
C92 C93 1.405(8) . ?
C92 H92 0.9500 . ?
C93 C98 1.512(7) . ?
C94 C97 1.527(9) . ?
C94 C95 1.533(8) . ?
C94 C96 1.534(8) . ?
C95 H95A 0.9800 . ?
C95 H95B 0.9800 . ?
C95 H95C 0.9800 . ?
C96 H96A 0.9800 . ?
C96 H96B 0.9800 . ?
C96 H96C 0.9800 . ?
C97 H97A 0.9800 . ?
C97 H97B 0.9800 . ?
C97 H97C 0.9800 . ?
C98 H98A 0.9900 . ?
C98 H98B 0.9900 . ?
C99 C100 1.485(8) . ?
C99 H99A 0.9900 . ?
C99 H99B 0.9900 . ?
C100 C101 1.539(8) . ?
C100 H10D 0.9900 . ?
C100 H10E 0.9900 . ?
C101 C102 1.495(9) . ?
C101 H10F 0.9900 . ?
C101 H10G 0.9900 . ?
C102 C103 1.517(10) . ?
C102 H10H 0.9900 . ?
C102 H10I 0.9900 . ?
C103 H10J 0.9800 . ?
C103 H10K 0.9800 . ?
C103 H10L 0.9800 . ?
C104 C105 1.527(8) . ?
C104 H10M 0.9900 . ?
C104 H10N 0.9900 . ?
C105 C106 1.513(8) . ?
C105 H10O 0.9900 . ?
C105 H10P 0.9900 . ?
C106 C107 1.503(8) . ?
C106 H10Q 0.9900 . ?
C106 H10R 0.9900 . ?
C107 C108 1.518(8) . ?
C107 H10S 0.9900 . ?
C107 H10T 0.9900 . ?
C108 H10U 0.9800 . ?
C108 H10V 0.9800 . ?
C108 H10W 0.9800 . ?
N1 C109 1.133(9) . ?
C109 C110 1.417(9) . ?
C110 H11C 0.9800 . ?
C110 H11D 0.9800 . ?
C110 H11E 0.9800 . ?
N2 C111 1.138(8) . ?
C111 C112 1.444(9) . ?
C112 H11F 0.9800 . ?
C112 H11G 0.9800 . ?
C112 H11H 0.9800 . ?

loop_
_geom_hbond_atom_site_label_D
_geom_hbond_atom_site_label_H
_geom_hbond_atom_site_label_A
_geom_hbond_distance_DH
_geom_hbond_distance_HA
_geom_hbond_distance_DA
_geom_hbond_angle_DHA
_geom_hbond_site_symmetry_A
_geom_hbond_publ_flag
O2 H2 O1 0.84 1.91 2.732(5) 167.8 . yes
O4 H4 O3 0.84 1.90 2.734(5) 171.9 . yes
O6 H6 O5 0.84 1.90 2.732(5) 168.4 . yes
O8 H8 O7 0.84 1.92 2.739(5) 163.8 . yes
C47 H47B O4 0.99 2.40 3.390(7) 173.9 . yes
C101 H10G O8 0.99 2.41 3.390(7) 171.9 . yes

loop_
_geom_torsion_atom_site_label_1
_geom_torsion_atom_site_label_2
_geom_torsion_atom_site_label_3
_geom_torsion_atom_site_label_4
_geom_torsion
_geom_torsion_site_symmetry_1
_geom_torsion_site_symmetry_2
_geom_torsion_site_symmetry_3
_geom_torsion_site_symmetry_4
_geom_torsion_publ_flag
C45 O1 C1 C6 91.0(6) . . . . ?
C45 O1 C1 C2 -95.2(6) . . . . ?
C6 C1 C2 C3 -4.6(8) . . . . ?
O1 C1 C2 C3 -178.0(5) . . . . ?
C6 C1 C2 C44 173.6(5) . . . . ?
O1 C1 C2 C44 0.2(8) . . . . ?
C1 C2 C3 C4 0.9(8) . . . . ?
C44 C2 C3 C4 -177.3(5) . . . . ?
C2 C3 C4 C5 0.9(8) . . . . ?
C2 C3 C4 C7 -176.6(5) . . . . ?
C3 C4 C5 C6 0.7(8) . . . . ?
C7 C4 C5 C6 178.3(5) . . . . ?
C2 C1 C6 C5 6.1(8) . . . . ?
O1 C1 C6 C5 179.6(5) . . . . ?
C2 C1 C6 C11 -169.0(5) . . . . ?
O1 C1 C6 C11 4.5(8) . . . . ?
C4 C5 C6 C1 -4.1(8) . . . . ?
C4 C5 C6 C11 171.2(5) . . . . ?
C5 C4 C7 C9 46.7(7) . . . . ?
C3 C4 C7 C9 -135.9(6) . . . . ?
C5 C4 C7 C10 169.2(5) . . . . ?
C3 C4 C7 C10 -13.4(8) . . . . ?
C5 C4 C7 C8 -73.3(7) . . . . ?
C3 C4 C7 C8 104.1(7) . . . . ?
C1 C6 C11 C13 92.4(6) . . . . ?
C5 C6 C11 C13 -82.6(6) . . . . ?
O2 C12 C13 C14 179.1(5) . . . . ?
C17 C12 C13 C14 1.6(7) . . . . ?
O2 C12 C13 C11 -5.2(8) . . . . ?
C17 C12 C13 C11 177.2(5) . . . . ?
C6 C11 C13 C14 92.0(6) . . . . ?
C6 C11 C13 C12 -83.7(6) . . . . ?
C12 C13 C14 C15 -1.7(8) . . . . ?
C11 C13 C14 C15 -177.5(5) . . . . ?
C13 C14 C15 C16 0.4(7) . . . . ?
C13 C14 C15 C18 178.5(5) . . . . ?
C14 C15 C16 C17 1.1(7) . . . . ?
C18 C15 C16 C17 -177.0(5) . . . . ?
O2 C12 C17 C16 -177.9(5) . . . . ?
C13 C12 C17 C16 -0.2(7) . . . . ?
O2 C12 C17 C22 7.2(7) . . . . ?
C13 C12 C17 C22 -175.1(4) . . . . ?
C15 C16 C17 C12 -1.2(8) . . . . ?
C15 C16 C17 C22 173.7(5) . . . . ?
C16 C15 C18 C19 126.2(6) . . . . ?
C14 C15 C18 C19 -51.8(6) . . . . ?
C16 C15 C18 C21 3.3(7) . . . . ?
C14 C15 C18 C21 -174.7(5) . . . . ?
C16 C15 C18 C20 -115.7(6) . . . . ?
C14 C15 C18 C20 66.3(6) . . . . ?
C12 C17 C22 C24 91.4(6) . . . . ?
C16 C17 C22 C24 -83.6(6) . . . . ?
C50 O3 C23 C24 -75.7(7) . . . . ?
C50 O3 C23 C28 105.3(6) . . . . ?
O3 C23 C24 C25 179.6(5) . . . . ?
C28 C23 C24 C25 -1.5(8) . . . . ?
O3 C23 C24 C22 -5.2(8) . . . . ?
C28 C23 C24 C22 173.7(5) . . . . ?
C17 C22 C24 C23 -105.7(6) . . . . ?
C17 C22 C24 C25 69.5(6) . . . . ?
C23 C24 C25 C26 0.9(8) . . . . ?
C22 C24 C25 C26 -174.4(5) . . . . ?
C24 C25 C26 C27 -0.3(8) . . . . ?
C24 C25 C26 C29 179.8(5) . . . . ?
C25 C26 C27 C28 0.4(8) . . . . ?
C29 C26 C27 C28 -179.8(5) . . . . ?
C26 C27 C28 C23 -1.0(8) . . . . ?
C26 C27 C28 C33 170.3(5) . . . . ?
C24 C23 C28 C27 1.6(8) . . . . ?
O3 C23 C28 C27 -179.5(5) . . . . ?
C24 C23 C28 C33 -169.4(5) . . . . ?
O3 C23 C28 C33 9.6(8) . . . . ?
C25 C26 C29 C30 -18.0(8) . . . . ?
C27 C26 C29 C30 162.2(6) . . . . ?
C25 C26 C29 C32 -137.4(6) . . . . ?
C27 C26 C29 C32 42.7(7) . . . . ?
C25 C26 C29 C31 103.4(6) . . . . ?
C27 C26 C29 C31 -76.4(7) . . . . ?
C27 C28 C33 C35 -78.1(7) . . . . ?
C23 C28 C33 C35 92.7(6) . . . . ?
O4 C34 C35 C36 179.3(5) . . . . ?
C39 C34 C35 C36 1.9(7) . . . . ?
O4 C34 C35 C33 -6.7(8) . . . . ?
C39 C34 C35 C33 176.0(5) . . . . ?
C28 C33 C35 C36 93.9(6) . . . . ?
C28 C33 C35 C34 -80.3(6) . . . . ?
C34 C35 C36 C37 -0.9(8) . . . . ?
C33 C35 C36 C37 -175.1(5) . . . . ?
C35 C36 C37 C38 -1.2(8) . . . . ?
C35 C36 C37 C40 177.6(5) . . . . ?
C36 C37 C38 C39 2.4(8) . . . . ?
C40 C37 C38 C39 -176.4(5) . . . . ?
C37 C38 C39 C34 -1.5(8) . . . . ?
C37 C38 C39 C44 174.4(5) . . . . ?
O4 C34 C39 C38 -178.3(5) . . . . ?
C35 C34 C39 C38 -0.7(7) . . . . ?
O4 C34 C39 C44 5.8(7) . . . . ?
C35 C34 C39 C44 -176.6(4) . . . . ?
C38 C37 C40 C42 -119.5(6) . . . . ?
C36 C37 C40 C42 61.8(7) . . . . ?
C38 C37 C40 C43 1.4(8) . . . . ?
C36 C37 C40 C43 -177.3(5) . . . . ?
C38 C37 C40 C41 122.0(6) . . . . ?
C36 C37 C40 C41 -56.7(7) . . . . ?
C38 C39 C44 C2 -85.1(6) . . . . ?
C34 C39 C44 C2 90.7(6) . . . . ?
C3 C2 C44 C39 70.4(6) . . . . ?
C1 C2 C44 C39 -107.7(6) . . . . ?
C1 O1 C45 C46 -175.8(4) . . . . ?
O1 C45 C46 C47 -62.4(6) . . . . ?
C45 C46 C47 C48 163.4(6) . . . . ?
C46 C47 C48 C49 177.8(6) . . . . ?
C23 O3 C50 C51 -79.4(6) . . . . ?
O3 C50 C51 C52 -178.6(5) . . . . ?
C50 C51 C52 C53 -178.8(5) . . . . ?
C51 C52 C53 C54 -178.0(5) . . . . ?
C99 O5 C55 C56 -90.6(7) . . . . ?
C99 O5 C55 C60 87.2(6) . . . . ?
O5 C55 C56 C57 -179.8(5) . . . . ?
C60 C55 C56 C57 2.4(8) . . . . ?
O5 C55 C56 C98 -4.4(8) . . . . ?
C60 C55 C56 C98 177.8(5) . . . . ?
C55 C56 C57 C58 -2.3(8) . . . . ?
C98 C56 C57 C58 -177.7(5) . . . . ?
C56 C57 C58 C59 1.7(8) . . . . ?
C56 C57 C58 C61 -176.3(5) . . . . ?
C57 C58 C59 C60 -1.6(8) . . . . ?
C61 C58 C59 C60 176.5(5) . . . . ?
C58 C59 C60 C55 2.0(8) . . . . ?
C58 C59 C60 C65 169.4(5) . . . . ?
O5 C55 C60 C59 179.8(5) . . . . ?
C56 C55 C60 C59 -2.3(8) . . . . ?
O5 C55 C60 C65 12.1(7) . . . . ?
C56 C55 C60 C65 -170.1(5) . . . . ?
C59 C58 C61 C62 167.4(5) . . . . ?
C57 C58 C61 C62 -14.7(8) . . . . ?
C59 C58 C61 C64 45.7(7) . . . . ?
C57 C58 C61 C64 -136.4(6) . . . . ?
C59 C58 C61 C63 -73.1(7) . . . . ?
C57 C58 C61 C63 104.8(6) . . . . ?
C59 C60 C65 C67 -76.1(6) . . . . ?
C55 C60 C65 C67 91.6(6) . . . . ?
O6 C66 C67 C68 179.1(5) . . . . ?
C71 C66 C67 C68 0.4(7) . . . . ?
O6 C66 C67 C65 -4.1(7) . . . . ?
C71 C66 C67 C65 177.3(5) . . . . ?
C60 C65 C67 C66 -88.9(6) . . . . ?
C60 C65 C67 C68 87.9(6) . . . . ?
C66 C67 C68 C69 0.5(8) . . . . ?
C65 C67 C68 C69 -176.3(5) . . . . ?
C67 C68 C69 C70 -1.7(7) . . . . ?
C67 C68 C69 C72 177.1(5) . . . . ?
C68 C69 C70 C71 2.1(8) . . . . ?
C72 C69 C70 C71 -176.6(5) . . . . ?
C69 C70 C71 C66 -1.3(8) . . . . ?
C69 C70 C71 C76 173.4(5) . . . . ?
O6 C66 C71 C70 -178.8(5) . . . . ?
C67 C66 C71 C70 -0.1(7) . . . . ?
O6 C66 C71 C76 6.5(7) . . . . ?
C67 C66 C71 C76 -174.8(5) . . . . ?
C68 C69 C72 C75 -178.2(5) . . . . ?
C70 C69 C72 C75 0.5(8) . . . . ?
C68 C69 C72 C73 -57.1(7) . . . . ?
C70 C69 C72 C73 121.6(6) . . . . ?
C68 C69 C72 C74 61.8(6) . . . . ?
C70 C69 C72 C74 -119.5(6) . . . . ?
C70 C71 C76 C78 -81.9(6) . . . . ?
C66 C71 C76 C78 92.7(5) . . . . ?
C104 O7 C77 C82 106.3(5) . . . . ?
C104 O7 C77 C78 -77.6(6) . . . . ?
C82 C77 C78 C79 -3.1(8) . . . . ?
O7 C77 C78 C79 -179.0(5) . . . . ?
C82 C77 C78 C76 172.3(5) . . . . ?
O7 C77 C78 C76 -3.7(7) . . . . ?
C71 C76 C78 C79 68.6(6) . . . . ?
C71 C76 C78 C77 -106.6(6) . . . . ?
C77 C78 C79 C80 1.8(8) . . . . ?
C76 C78 C79 C80 -173.7(5) . . . . ?
C78 C79 C80 C81 -0.1(8) . . . . ?
C78 C79 C80 C83 179.6(5) . . . . ?
C79 C80 C81 C82 -0.5(8) . . . . ?
C83 C80 C81 C82 179.8(5) . . . . ?
C80 C81 C82 C77 -0.7(8) . . . . ?
C80 C81 C82 C87 173.0(5) . . . . ?
C78 C77 C82 C81 2.6(8) . . . . ?
O7 C77 C82 C81 178.6(5) . . . . ?
C78 C77 C82 C87 -171.1(5) . . . . ?
O7 C77 C82 C87 5.0(7) . . . . ?
C81 C80 C83 C84 158.8(6) . . . . ?
C79 C80 C83 C84 -20.9(9) . . . . ?
C81 C80 C83 C86 36.9(8) . . . . ?
C79 C80 C83 C86 -142.9(6) . . . . ?
C81 C80 C83 C85 -80.8(7) . . . . ?
C79 C80 C83 C85 99.5(7) . . . . ?
C81 C82 C87 C89 -76.2(6) . . . . ?
C77 C82 C87 C89 97.4(6) . . . . ?
O8 C88 C89 C90 178.7(5) . . . . ?
C93 C88 C89 C90 0.2(7) . . . . ?
O8 C88 C89 C87 -3.0(7) . . . . ?
C93 C88 C89 C87 178.4(4) . . . . ?
C82 C87 C89 C90 94.3(6) . . . . ?
C82 C87 C89 C88 -83.8(5) . . . . ?
C88 C89 C90 C91 -0.3(8) . . . . ?
C87 C89 C90 C91 -178.5(5) . . . . ?
C89 C90 C91 C92 -0.7(8) . . . . ?
C89 C90 C91 C94 178.4(5) . . . . ?
C90 C91 C92 C93 1.8(8) . . . . ?
C94 C91 C92 C93 -177.3(5) . . . . ?
O8 C88 C93 C92 -177.8(4) . . . . ?
C89 C88 C93 C92 0.8(7) . . . . ?
O8 C88 C93 C98 5.7(7) . . . . ?
C89 C88 C93 C98 -175.6(4) . . . . ?
C91 C92 C93 C88 -1.9(8) . . . . ?
C91 C92 C93 C98 174.5(5) . . . . ?
C90 C91 C94 C97 -60.5(7) . . . . ?
C92 C91 C94 C97 118.5(6) . . . . ?
C90 C91 C94 C95 179.6(5) . . . . ?
C92 C91 C94 C95 -1.4(7) . . . . ?
C90 C91 C94 C96 59.1(6) . . . . ?
C92 C91 C94 C96 -121.8(6) . . . . ?
C88 C93 C98 C56 89.6(6) . . . . ?
C92 C93 C98 C56 -86.8(6) . . . . ?
C55 C56 C98 C93 -105.2(6) . . . . ?
C57 C56 C98 C93 70.2(6) . . . . ?
C55 O5 C99 C100 -175.6(4) . . . . ?
O5 C99 C100 C101 -63.0(6) . . . . ?
C99 C100 C101 C102 164.9(6) . . . . ?
C100 C101 C102 C103 179.0(6) . . . . ?
C77 O7 C104 C105 -77.2(5) . . . . ?
O7 C104 C105 C106 -179.6(5) . . . . ?
C104 C105 C106 C107 -179.7(5) . . . . ?
C105 C106 C107 C108 -176.6(6) . . . . ?
